data_4108900
loop_
_publ_author_name
'Robert D. Kennedy'
'Alexander L. Ayzner'
'Darcy D. Wanger'
'Christopher T Day'
'Merissa Halim'
'Saeed I. Khan'
'Sarah H. Tolbert'
'Benjamin J. Schwartz'
'Yves Rubin'

_publ_section_title
;
 Self-Assembling Fullerenes for Improved Bulk-Heterojunction Photovoltaic
 Devices
;
_journal_name_full 'Journal of the American Chemical Society'
_journal_page_first 17290
_journal_page_last 17292
_journal_paper_doi 10.1021/ja807627u
_journal_volume 130
_journal_year 2008
_chemical_formula_moiety '(C95 H36), (C95 H35), 3(C6 H5 Cl), 0.75(C6 H5 Cl)'
_chemical_formula_sum 'C212.5 H89.75 Cl3.75'
_chemical_formula_weight 2775.53
_chemical_name_systematic
; 
 ? 
;
_space_group_IT_number 14
_symmetry_cell_setting monoclinic
_symmetry_space_group_name_Hall '-P 2yn'
_symmetry_space_group_name_H-M 'P 1 21/n 1'
_atom_sites_solution_hydrogens geom
_atom_sites_solution_primary direct
_atom_sites_solution_secondary difmap
_audit_creation_method SHELXL-97
_cell_angle_alpha 90.00
_cell_angle_beta 93.5980(10)
_cell_angle_gamma 90.00
_cell_formula_units_Z 4
_cell_length_a 14.1988(13)
_cell_length_b 18.8417(18)
_cell_length_c 47.797(5)
_cell_measurement_reflns_used 9948
_cell_measurement_temperature 100(2)
_cell_measurement_theta_max 29.02
_cell_measurement_theta_min 3.88
_cell_volume 12762(2)
_computing_cell_refinement 'Bruker SMART APEX11'
_computing_data_collection 'Bruker SMART APEX11'
_computing_data_reduction 'Bruker SAINT APEX11'
_computing_molecular_graphics 'Bruker SHELXTL'
_computing_publication_material 'Bruker SHELXTL'
_computing_structure_refinement 'SHELXL-97 (Sheldrick, 1997)'
_computing_structure_solution 'SHELXS-97 (Sheldrick, 1990)'
_diffrn_ambient_temperature 100(2)
_diffrn_measured_fraction_theta_full 0.992
_diffrn_measured_fraction_theta_max 0.992
_diffrn_measurement_device_type 'CCD area detector'
_diffrn_measurement_method 'phi and omega scans'
_diffrn_radiation_monochromator graphite
_diffrn_radiation_source 'fine-focus sealed tube'
_diffrn_radiation_type MoK\a
_diffrn_radiation_wavelength 0.71073
_diffrn_reflns_av_R_equivalents 0.0474
_diffrn_reflns_av_sigmaI/netI 0.0511
_diffrn_reflns_limit_h_max 19
_diffrn_reflns_limit_h_min -19
_diffrn_reflns_limit_k_max 25
_diffrn_reflns_limit_k_min -25
_diffrn_reflns_limit_l_max 65
_diffrn_reflns_limit_l_min -65
_diffrn_reflns_number 119328
_diffrn_reflns_theta_full 29.10
_diffrn_reflns_theta_max 29.10
_diffrn_reflns_theta_min 3.78
_exptl_absorpt_coefficient_mu 0.158
_exptl_absorpt_correction_T_max 0.9844
_exptl_absorpt_correction_T_min 0.9159
_exptl_absorpt_correction_type multi-scan
_exptl_absorpt_process_details 'Sadabs (Bruker)'
_exptl_crystal_colour red
_exptl_crystal_density_diffrn 1.445
_exptl_crystal_description prism
_exptl_crystal_F_000 5714
_exptl_crystal_size_max 0.40
_exptl_crystal_size_mid 0.20
_exptl_crystal_size_min 0.10
_refine_diff_density_max 1.101
_refine_diff_density_min -0.975
_refine_diff_density_rms 0.081
_refine_ls_extinction_method none
_refine_ls_goodness_of_fit_ref 1.021
_refine_ls_hydrogen_treatment constr
_refine_ls_matrix_type full
_refine_ls_number_parameters 2000
_refine_ls_number_reflns 33987
_refine_ls_number_restraints 0
_refine_ls_restrained_S_all 1.021
_refine_ls_R_factor_all 0.1088
_refine_ls_R_factor_gt 0.0750
_refine_ls_shift/su_max 0.013
_refine_ls_shift/su_mean 0.000
_refine_ls_structure_factor_coef Fsqd
_refine_ls_weighting_details 'calc w=1/[\s^2^(Fo^2^)+(0.1027P)^2^+17.8277P] where P=(Fo^2^+2Fc^2^)/3'
_refine_ls_weighting_scheme calc
_refine_ls_wR_factor_gt 0.1916
_refine_ls_wR_factor_ref 0.2144
_reflns_number_gt 23739
_reflns_number_total 33987
_reflns_threshold_expression >2sigma(I)
_cod_data_source_file ja807627u_si_006.cif
_cod_data_source_block yr1907s
_cod_original_sg_symbol_H-M 'P 21/n'
_cod_original_formula_sum 'C212.50 H89.75 Cl3.75'
_cod_database_code 4108900

loop_
_symmetry_equiv_pos_as_xyz
'x, y, z'
'-x+1/2, y+1/2, -z+1/2'
'-x, -y, -z'
'x-1/2, -y-1/2, z-1/2'

loop_
_atom_site_label
_atom_site_type_symbol
_atom_site_fract_x
_atom_site_fract_y
_atom_site_fract_z
_atom_site_U_iso_or_equiv
_atom_site_adp_type
_atom_site_occupancy
_atom_site_symmetry_multiplicity
_atom_site_calc_flag
_atom_site_refinement_flags
_atom_site_disorder_assembly
_atom_site_disorder_group
Cl4 Cl 0.0521(3) 0.8053(2) 0.11479(8) 0.0645(10) Uiso 0.35 1 d P A 1
C209 C 0.1681(3) 0.7836(4) 0.12445(15) 0.040(3) Uiso 0.35 1 d PG A 1
C210 C 0.2199(4) 0.8112(4) 0.14757(14) 0.045(2) Uiso 0.35 1 d PG A 1
H210 H 0.1899 0.8404 0.1606 0.054 Uiso 0.35 1 calc PR A 1
C211 C 0.3156(4) 0.7961(4) 0.15168(12) 0.041(2) Uiso 0.35 1 d PG A 1
H211 H 0.3511 0.8150 0.1675 0.049 Uiso 0.35 1 calc PR A 1
C212 C 0.3595(3) 0.7534(4) 0.13268(13) 0.034(3) Uiso 0.35 1 d PG A 1
H212 H 0.4249 0.7431 0.1355 0.041 Uiso 0.35 1 calc PR A 1
C213 C 0.3077(4) 0.7258(3) 0.10955(12) 0.0337(18) Uiso 0.35 1 d PG A 1
H213 H 0.3377 0.6966 0.0966 0.040 Uiso 0.35 1 calc PR A 1
C214 C 0.2120(4) 0.7409(4) 0.10544(12) 0.047(2) Uiso 0.35 1 d PG A 1
H214 H 0.1766 0.7220 0.0896 0.056 Uiso 0.35 1 calc PR A 1
Cl4A Cl 0.0365(3) 0.7820(3) 0.12040(11) 0.0407(10) Uiso 0.20 1 d P B 2
C221 C 0.1535(6) 0.7724(7) 0.1286(3) 0.041(5) Uiso 0.20 1 d PG B 2
C222 C 0.2079(7) 0.8285(5) 0.1394(3) 0.033(3) Uiso 0.20 1 d PG B 2
H222 H 0.1804 0.8741 0.1412 0.040 Uiso 0.20 1 calc PR B 2
C223 C 0.3025(7) 0.8179(5) 0.1476(2) 0.030(3) Uiso 0.20 1 d PG B 2
H223 H 0.3397 0.8562 0.1550 0.036 Uiso 0.20 1 calc PR B 2
C224 C 0.3427(6) 0.7511(6) 0.1450(3) 0.041(4) Uiso 0.20 1 d PG B 2
H224 H 0.4073 0.7438 0.1506 0.109 Uiso 0.20 1 calc PR B 2
C225 C 0.2882(9) 0.6950(5) 0.1342(3) 0.093(6) Uiso 0.20 1 d PG B 2
H225 H 0.3157 0.6494 0.1324 0.076 Uiso 0.20 1 calc PR B 2
C226 C 0.1936(8) 0.7056(6) 0.1260(3) 0.058(5) Uiso 0.20 1 d PG B 2
H226 H 0.1564 0.6673 0.1186 0.070 Uiso 0.20 1 calc PR B 2
Cl4B Cl 0.0378(6) 0.7509(5) 0.12694(19) 0.091(2) Uiso 0.20 1 d P C 3
C227 C 0.3090(11) 0.7814(11) 0.1093(4) 0.099(9) Uiso 0.20 1 d PG C 3
H227 H 0.3431 0.8058 0.0958 0.118 Uiso 0.20 1 calc PR C 3
C228 C 0.2109(11) 0.7830(9) 0.1075(3) 0.055(5) Uiso 0.20 1 d PG C 3
H228 H 0.1780 0.8086 0.0928 0.066 Uiso 0.20 1 calc PR C 3
C229 C 0.1610(9) 0.7473(9) 0.1273(3) 0.061(6) Uiso 0.20 1 d PG C 3
C230 C 0.2091(12) 0.7098(9) 0.1488(3) 0.066(6) Uiso 0.20 1 d PG C 3
H230 H 0.1750 0.6854 0.1623 0.079 Uiso 0.20 1 calc PR C 3
C231 C 0.3072(12) 0.7082(11) 0.1505(4) 0.095(9) Uiso 0.20 1 d PG C 3
H231 H 0.3401 0.6826 0.1652 0.114 Uiso 0.20 1 calc PR C 3
C232 C 0.3571(9) 0.7439(13) 0.1308(5) 0.108(17) Uiso 0.20 1 d PG C 3
H232 H 0.4241 0.7428 0.1320 0.130 Uiso 0.20 1 calc PR C 3
C1 C 0.34978(17) 0.28808(13) 0.02090(5) 0.0178(5) Uani 1 1 d . . .
C2 C 0.35650(19) 0.30482(13) 0.05183(5) 0.0204(5) Uani 1 1 d . . .
H2 H 0.2853 0.3090 0.0557 0.050 Uiso 1 1 d . . .
C3 C 0.38628(16) 0.23482(12) 0.06468(5) 0.0158(4) Uani 1 1 d . . .
C4 C 0.37866(16) 0.18333(12) 0.04477(5) 0.0156(4) Uani 1 1 d . . .
C5 C 0.35583(17) 0.21635(12) 0.01748(5) 0.0165(4) Uani 1 1 d . . .
C6 C 0.36800(17) 0.17864(12) -0.00988(5) 0.0166(4) Uani 1 1 d . . .
C7 C 0.44371(17) 0.12106(12) -0.00439(5) 0.0169(4) Uani 1 1 d . . .
C8 C 0.46461(17) 0.08990(12) 0.02133(5) 0.0168(4) Uani 1 1 d . . .
C9 C 0.41518(17) 0.10825(12) 0.04829(5) 0.0156(4) Uani 1 1 d . . .
C10 C 0.49997(16) 0.11197(12) 0.06972(5) 0.0158(4) Uani 1 1 d . . .
C11 C 0.51205(16) 0.16466(13) 0.08943(5) 0.0159(4) Uani 1 1 d . . .
C12 C 0.44156(16) 0.22660(12) 0.09269(5) 0.0151(4) Uani 1 1 d . . .
C13 C 0.51080(16) 0.28941(12) 0.09499(4) 0.0157(4) Uani 1 1 d . . .
C14 C 0.49729(17) 0.35251(12) 0.08112(5) 0.0166(4) Uani 1 1 d . . .
C15 C 0.41094(17) 0.37236(12) 0.06187(5) 0.0172(4) Uani 1 1 d . . .
C16 C 0.46043(18) 0.40717(12) 0.03751(5) 0.0191(5) Uani 1 1 d . . .
C17 C 0.43982(18) 0.39401(13) 0.00961(5) 0.0195(5) Uani 1 1 d . . .
C18 C 0.51405(19) 0.39994(13) -0.00973(5) 0.0210(5) Uani 1 1 d . . .
C19 C 0.50141(19) 0.34414(13) -0.03055(5) 0.0205(5) Uani 1 1 d . . .
C20 C 0.41996(18) 0.30338(13) -0.02444(5) 0.0194(5) Uani 1 1 d . . .
C21 C 0.42099(18) 0.23092(13) -0.02811(5) 0.0186(5) Uani 1 1 d . . .
C22 C 0.50313(18) 0.19719(13) -0.03801(5) 0.0189(5) Uani 1 1 d . . .
C23 C 0.51697(18) 0.12986(13) -0.02350(5) 0.0189(5) Uani 1 1 d . . .
C24 C 0.60791(19) 0.10453(13) -0.01728(5) 0.0211(5) Uani 1 1 d . . .
C25 C 0.62989(18) 0.07223(13) 0.00963(5) 0.0209(5) Uani 1 1 d . . .
C26 C 0.55916(18) 0.06656(12) 0.02854(5) 0.0188(5) Uani 1 1 d . . .
C27 C 0.58124(17) 0.08045(12) 0.05807(5) 0.0179(5) Uani 1 1 d . . .
C28 C 0.67252(18) 0.09958(13) 0.06742(5) 0.0196(5) Uani 1 1 d . . .
C29 C 0.68566(17) 0.15517(14) 0.08808(5) 0.0198(5) Uani 1 1 d . . .
C30 C 0.60617(17) 0.18797(13) 0.09810(5) 0.0175(5) Uani 1 1 d . . .
C31 C 0.60530(17) 0.26428(13) 0.10167(5) 0.0178(5) Uani 1 1 d . . .
C32 C 0.68355(17) 0.30479(14) 0.09548(5) 0.0199(5) Uani 1 1 d . . .
C33 C 0.66933(18) 0.37145(14) 0.08129(5) 0.0205(5) Uani 1 1 d . . .
C34 C 0.57735(18) 0.39375(13) 0.07386(5) 0.0190(5) Uani 1 1 d . . .
C35 C 0.55473(19) 0.42697(13) 0.04694(5) 0.0206(5) Uani 1 1 d . . .
C36 C 0.62615(19) 0.43623(13) 0.02842(5) 0.0226(5) Uani 1 1 d . . .
C37 C 0.6044(2) 0.42208(13) -0.00094(5) 0.0231(5) Uani 1 1 d . . .
C38 C 0.36431(18) 0.34142(13) -0.00223(5) 0.0191(5) Uani 1 1 d . . .
C39 C 0.68645(19) 0.38820(14) -0.01188(5) 0.0241(5) Uani 1 1 d . . .
C40 C 0.67426(19) 0.33458(15) -0.03184(5) 0.0242(5) Uani 1 1 d . . .
C41 C 0.57968(19) 0.31242(14) -0.04143(5) 0.0219(5) Uani 1 1 d . . .
C42 C 0.58068(19) 0.23656(14) -0.04548(5) 0.0223(5) Uani 1 1 d . . .
C43 C 0.67542(19) 0.21101(14) -0.03824(5) 0.0230(5) Uani 1 1 d . . .
C44 C 0.68882(19) 0.14647(14) -0.02454(5) 0.0233(5) Uani 1 1 d . . .
C45 C 0.76118(18) 0.13976(15) -0.00174(5) 0.0246(5) Uani 1 1 d . . .
C46 C 0.72436(18) 0.09352(14) 0.01935(5) 0.0226(5) Uani 1 1 d . . .
C47 C 0.74553(17) 0.10713(14) 0.04757(5) 0.0225(5) Uani 1 1 d . . .
C48 C 0.80356(17) 0.16765(15) 0.05605(5) 0.0245(5) Uani 1 1 d . . .
C49 C 0.76660(17) 0.19752(15) 0.08108(5) 0.0232(5) Uani 1 1 d . . .
C50 C 0.76562(17) 0.27070(15) 0.08481(5) 0.0219(5) Uani 1 1 d . . .
C51 C 0.80181(18) 0.31709(15) 0.06370(5) 0.0247(5) Uani 1 1 d . . .
C52 C 0.74216(18) 0.37973(14) 0.06163(5) 0.0234(5) Uani 1 1 d . . .
C53 C 0.72056(19) 0.41148(14) 0.03570(5) 0.0245(5) Uani 1 1 d . . .
C54 C 0.75835(19) 0.38156(15) 0.01077(6) 0.0263(6) Uani 1 1 d . . .
C55 C 0.81573(19) 0.32166(16) 0.01269(6) 0.0270(6) Uani 1 1 d . . .
C56 C 0.83792(18) 0.28844(16) 0.03985(6) 0.0264(6) Uani 1 1 d . . .
C57 C 0.83878(18) 0.21245(16) 0.03587(6) 0.0260(6) Uani 1 1 d . . .
C58 C 0.81648(18) 0.19792(16) 0.00631(6) 0.0263(6) Uani 1 1 d . . .
C59 C 0.80301(19) 0.26498(16) -0.00792(6) 0.0266(6) Uani 1 1 d . . .
C60 C 0.7334(2) 0.27151(15) -0.02992(5) 0.0258(5) Uani 1 1 d . . .
C61 C 0.33774(17) 0.05556(12) 0.05556(5) 0.0165(4) Uani 1 1 d . . .
C62 C 0.3449(2) 0.01625(14) 0.08006(6) 0.0256(5) Uani 1 1 d . . .
H62 H 0.3989 0.0208 0.0927 0.031 Uiso 1 1 calc R . .
C63 C 0.2719(2) -0.03040(17) 0.08618(6) 0.0339(7) Uani 1 1 d . . .
H63 H 0.2769 -0.0579 0.1029 0.041 Uiso 1 1 calc R . .
C64 C 0.1927(2) -0.03648(17) 0.06797(6) 0.0334(6) Uani 1 1 d . . .
H64 H 0.1435 -0.0681 0.0723 0.040 Uiso 1 1 calc R . .
C65 C 0.18424(19) 0.00310(15) 0.04347(6) 0.0264(6) Uani 1 1 d . . .
C66 C 0.25775(18) 0.04822(13) 0.03734(5) 0.0210(5) Uani 1 1 d . . .
H66 H 0.2533 0.0746 0.0204 0.025 Uiso 1 1 calc R . .
C67 C 0.0968(2) -0.00172(18) 0.02366(7) 0.0381(7) Uani 1 1 d . . .
H67A H 0.0447 0.0237 0.0317 0.057 Uiso 1 1 calc R . .
H67B H 0.0794 -0.0517 0.0208 0.057 Uiso 1 1 calc R . .
H67C H 0.1098 0.0197 0.0056 0.057 Uiso 1 1 calc R . .
C68 C 0.38124(16) 0.21947(12) 0.11796(5) 0.0142(4) Uani 1 1 d . . .
C69 C 0.29140(17) 0.18972(13) 0.11498(5) 0.0184(5) Uani 1 1 d . . .
H69 H 0.2678 0.1724 0.0972 0.022 Uiso 1 1 calc R . .
C70 C 0.23631(17) 0.18530(14) 0.13789(5) 0.0205(5) Uani 1 1 d . . .
H70 H 0.1753 0.1645 0.1358 0.025 Uiso 1 1 calc R . .
C71 C 0.26989(17) 0.21117(14) 0.16386(5) 0.0196(5) Uani 1 1 d . . .
H71 H 0.2316 0.2079 0.1794 0.024 Uiso 1 1 calc R . .
C72 C 0.35931(17) 0.24187(13) 0.16735(5) 0.0171(4) Uani 1 1 d . . .
C73 C 0.41438(17) 0.24526(13) 0.14424(5) 0.0168(4) Uani 1 1 d . . .
H73 H 0.4757 0.2655 0.1464 0.020 Uiso 1 1 calc R . .
C74 C 0.39448(19) 0.27205(16) 0.19526(5) 0.0257(6) Uani 1 1 d . . .
H74A H 0.3412 0.2915 0.2049 0.039 Uiso 1 1 calc R . .
H74B H 0.4402 0.3098 0.1923 0.039 Uiso 1 1 calc R . .
H74C H 0.4249 0.2344 0.2068 0.039 Uiso 1 1 calc R . .
C75 C 0.34793(17) 0.42256(13) 0.07784(5) 0.0181(5) Uani 1 1 d . . .
C76 C 0.3374(2) 0.49423(14) 0.07113(6) 0.0254(5) Uani 1 1 d . . .
H76 H 0.3677 0.5135 0.0557 0.030 Uiso 1 1 calc R . .
C77 C 0.2822(2) 0.53738(15) 0.08717(6) 0.0330(6) Uani 1 1 d . . .
H77 H 0.2740 0.5860 0.0823 0.040 Uiso 1 1 calc R . .
C78 C 0.2392(2) 0.51030(15) 0.11006(6) 0.0292(6) Uani 1 1 d . . .
H78 H 0.2026 0.5406 0.1210 0.035 Uiso 1 1 calc R . .
C79 C 0.24914(19) 0.43869(14) 0.11720(5) 0.0239(5) Uani 1 1 d . . .
C80 C 0.30304(18) 0.39604(13) 0.10087(5) 0.0206(5) Uani 1 1 d . . .
H80 H 0.3098 0.3472 0.1054 0.025 Uiso 1 1 calc R . .
C81 C 0.2037(2) 0.40752(16) 0.14228(6) 0.0337(7) Uani 1 1 d . . .
H81A H 0.1896 0.3573 0.1388 0.051 Uiso 1 1 calc R . .
H81B H 0.1451 0.4331 0.1453 0.051 Uiso 1 1 calc R . .
H81C H 0.2471 0.4120 0.1590 0.051 Uiso 1 1 calc R . .
C82 C 0.2735(2) 0.37662(13) -0.01437(5) 0.0238(5) Uani 1 1 d . . .
C83 C 0.2258(2) 0.42479(15) 0.00150(6) 0.0273(6) Uani 1 1 d . . .
H83 H 0.2515 0.4380 0.0196 0.033 Uiso 1 1 calc R . .
C84 C 0.1410(2) 0.45383(16) -0.00883(7) 0.0337(6) Uani 1 1 d . . .
H84 H 0.1094 0.4877 0.0019 0.040 Uiso 1 1 calc R . .
C85 C 0.1023(3) 0.4333(2) -0.03502(8) 0.0514(10) Uani 1 1 d . . .
H85 H 0.0446 0.4537 -0.0421 0.062 Uiso 1 1 calc R . .
C86 C 0.1465(3) 0.3838(2) -0.05074(8) 0.0608(12) Uani 1 1 d . . .
C87 C 0.2332(3) 0.35738(19) -0.04061(7) 0.0482(10) Uani 1 1 d . . .
H87 H 0.2659 0.3253 -0.0519 0.058 Uiso 1 1 calc R . .
C88 C 0.0961(4) 0.3521(3) -0.07711(10) 0.0778(15) Uani 1 1 d . . .
H88A H 0.0292 0.3654 -0.0779 0.117 Uiso 1 1 calc R . .
H88B H 0.1018 0.3003 -0.0766 0.117 Uiso 1 1 calc R . .
H88C H 0.1249 0.3705 -0.0938 0.117 Uiso 1 1 calc R . .
C89 C 0.27582(17) 0.15224(13) -0.02504(5) 0.0176(5) Uani 1 1 d . . .
C90 C 0.27539(19) 0.09187(14) -0.04181(5) 0.0226(5) Uani 1 1 d . . .
H90 H 0.3315 0.0649 -0.0431 0.027 Uiso 1 1 calc R . .
C91 C 0.1932(2) 0.07099(15) -0.05669(6) 0.0271(6) Uani 1 1 d . . .
H91 H 0.1935 0.0299 -0.0682 0.033 Uiso 1 1 calc R . .
C92 C 0.1111(2) 0.10919(16) -0.05493(6) 0.0285(6) Uani 1 1 d . . .
H92 H 0.0555 0.0947 -0.0655 0.034 Uiso 1 1 calc R . .
C93 C 0.1088(2) 0.16868(17) -0.03782(6) 0.0304(6) Uani 1 1 d . . .
C94 C 0.19258(19) 0.18991(15) -0.02318(5) 0.0257(5) Uani 1 1 d . . .
H94 H 0.1924 0.2311 -0.0117 0.031 Uiso 1 1 calc R . .
C95 C 0.0186(2) 0.2086(2) -0.03424(9) 0.0546(10) Uani 1 1 d . . .
H95A H -0.0288 0.1945 -0.0490 0.082 Uiso 1 1 calc R . .
H95B H 0.0304 0.2597 -0.0355 0.082 Uiso 1 1 calc R . .
H95C H -0.0047 0.1976 -0.0159 0.082 Uiso 1 1 calc R . .
C96 C 0.07748(18) 0.28596(13) 0.27082(6) 0.0227(5) Uani 1 1 d . . .
C97 C 0.00437(17) 0.31957(13) 0.28594(5) 0.0195(5) Uani 1 1 d . . .
C98 C -0.04782(18) 0.26652(13) 0.29837(5) 0.0205(5) Uani 1 1 d . . .
C99 C -0.0070(2) 0.19775(14) 0.29192(6) 0.0277(6) Uani 1 1 d . . .
C100 C 0.06663(17) 0.21165(13) 0.27336(5) 0.0197(5) Uani 1 1 d . . .
C101 C 0.10356(16) 0.15831(12) 0.25314(5) 0.0163(4) Uani 1 1 d . . .
C102 C 0.02173(16) 0.10629(12) 0.24539(5) 0.0167(4) Uani 1 1 d . . .
C103 C -0.05274(17) 0.09409(12) 0.26187(5) 0.0172(4) Uani 1 1 d . . .
C104 C -0.06485(16) 0.12949(12) 0.29040(5) 0.0166(4) Uani 1 1 d . . .
C105 C -0.17005(16) 0.15035(13) 0.28696(5) 0.0173(4) Uani 1 1 d . . .
C106 C -0.20597(16) 0.21441(13) 0.29452(5) 0.0165(4) Uani 1 1 d . . .
C107 C -0.14747(16) 0.27618(13) 0.30727(5) 0.0165(4) Uani 1 1 d . . .
C108 C -0.19025(16) 0.33906(13) 0.29002(5) 0.0175(5) Uani 1 1 d . . .
C109 C -0.13907(17) 0.39162(12) 0.27826(5) 0.0172(4) Uani 1 1 d . . .
C110 C -0.03050(16) 0.39451(12) 0.28050(5) 0.0169(4) Uani 1 1 d . . .
C111 C -0.01078(16) 0.41211(12) 0.24989(5) 0.0172(4) Uani 1 1 d . . .
C112 C 0.05784(16) 0.38028(12) 0.23522(5) 0.0173(4) Uani 1 1 d . . .
C113 C 0.12473(16) 0.32164(12) 0.24707(5) 0.0157(4) Uani 1 1 d . . .
C114 C 0.11925(16) 0.26920(13) 0.22222(5) 0.0168(4) Uani 1 1 d . . .
C115 C 0.11034(15) 0.19688(13) 0.22498(5) 0.0164(4) Uani 1 1 d . . .
C116 C 0.06131(16) 0.15736(12) 0.20290(5) 0.0172(4) Uani 1 1 d . . .
C117 C 0.00682(16) 0.10192(12) 0.21539(5) 0.0174(4) Uani 1 1 d . . .
C118 C -0.07967(18) 0.08171(13) 0.20260(5) 0.0196(5) Uani 1 1 d . . .
C119 C -0.15747(17) 0.06855(13) 0.21995(5) 0.0202(5) Uani 1 1 d . . .
C120 C -0.14361(17) 0.07658(12) 0.24879(5) 0.0182(5) Uani 1 1 d . . .
C121 C -0.21566(17) 0.11054(13) 0.26425(5) 0.0184(5) Uani 1 1 d . . .
C122 C -0.29851(16) 0.13509(13) 0.25024(5) 0.0192(5) Uani 1 1 d . . .
C123 C -0.33621(16) 0.20271(13) 0.25802(5) 0.0186(5) Uani 1 1 d . . .
C124 C -0.28890(16) 0.24199(13) 0.27944(5) 0.0172(5) Uani 1 1 d . . .
C125 C -0.27939(16) 0.31808(13) 0.27655(5) 0.0179(5) Uani 1 1 d . . .
C126 C -0.31700(16) 0.35209(13) 0.25258(5) 0.0195(5) Uani 1 1 d . . .
C127 C -0.26275(17) 0.40705(13) 0.24010(5) 0.0197(5) Uani 1 1 d . . .
C128 C -0.17434(17) 0.42460(12) 0.25272(5) 0.0188(5) Uani 1 1 d . . .
C129 C -0.09587(17) 0.43710(12) 0.23532(5) 0.0185(5) Uani 1 1 d . . .
C130 C -0.03766(18) 0.39905(13) 0.19079(5) 0.0212(5) Uani 1 1 d . . .
C131 C 0.04281(17) 0.37214(13) 0.20544(5) 0.0187(5) Uani 1 1 d . . .
C132 C 0.08037(16) 0.30412(13) 0.19754(5) 0.0180(5) Uani 1 1 d . . .
C133 C 0.03693(17) 0.26574(14) 0.17540(5) 0.0199(5) Uani 1 1 d . . .
C134 C 0.02702(17) 0.19005(14) 0.17819(5) 0.0196(5) Uani 1 1 d . . .
C135 C -0.06414(18) 0.16975(14) 0.16522(5) 0.0219(5) Uani 1 1 d . . .
C136 C -0.11662(18) 0.11702(14) 0.17721(5) 0.0220(5) Uani 1 1 d . . .
C137 C -0.21779(18) 0.12520(15) 0.17871(5) 0.0236(5) Uani 1 1 d . . .
C138 C -0.24302(17) 0.09534(13) 0.20521(5) 0.0214(5) Uani 1 1 d . . .
C139 C -0.31228(17) 0.12803(14) 0.22011(5) 0.0211(5) Uani 1 1 d . . .
C140 C -0.35854(17) 0.19125(14) 0.20930(5) 0.0226(5) Uani 1 1 d . . .
C141 C -0.37347(16) 0.23795(14) 0.23290(5) 0.0208(5) Uani 1 1 d . . .
C142 C -0.36399(16) 0.31131(14) 0.23006(5) 0.0209(5) Uani 1 1 d . . .
C143 C -0.33870(17) 0.34152(15) 0.20370(5) 0.0234(5) Uani 1 1 d . . .
C144 C -0.32425(18) 0.29689(16) 0.18103(5) 0.0251(5) Uani 1 1 d . . .
C145 C -0.24570(19) 0.31004(16) 0.16369(5) 0.0256(5) Uani 1 1 d . . .
C146 C -0.18511(19) 0.36699(15) 0.16977(5) 0.0249(5) Uani 1 1 d . . .
C147 C -0.08420(18) 0.35855(14) 0.16815(5) 0.0229(5) Uani 1 1 d . . .
C148 C -0.04809(19) 0.29314(15) 0.16053(5) 0.0230(5) Uani 1 1 d . . .
C149 C -0.11039(19) 0.23367(15) 0.15436(5) 0.0245(5) Uani 1 1 d . . .
C150 C -0.20780(19) 0.24216(16) 0.15584(5) 0.0260(6) Uani 1 1 d . . .
C151 C -0.26242(19) 0.18651(15) 0.16829(5) 0.0251(5) Uani 1 1 d . . .
C152 C -0.10905(17) 0.43269(13) 0.20633(5) 0.0207(5) Uani 1 1 d . . .
C153 C -0.33435(18) 0.22050(15) 0.18382(5) 0.0247(5) Uani 1 1 d . . .
C154 C -0.20046(18) 0.41328(14) 0.19330(5) 0.0232(5) Uani 1 1 d . . .
C155 C -0.27595(17) 0.40075(14) 0.20989(5) 0.0223(5) Uani 1 1 d . . .
C156 C -0.04534(16) 0.08066(13) 0.31575(5) 0.0177(5) Uani 1 1 d . . .
C157 C -0.0217(2) 0.00955(14) 0.31298(6) 0.0251(5) Uani 1 1 d . . .
H157 H -0.0168 -0.0105 0.2949 0.030 Uiso 1 1 calc R . .
C158 C -0.0051(2) -0.03228(15) 0.33677(6) 0.0328(6) Uani 1 1 d . . .
H158 H 0.0115 -0.0808 0.3348 0.039 Uiso 1 1 calc R . .
C159 C -0.0125(2) -0.00388(16) 0.36307(6) 0.0334(7) Uani 1 1 d . . .
H159 H -0.0004 -0.0330 0.3791 0.040 Uiso 1 1 calc R . .
C160 C -0.0375(2) 0.06691(17) 0.36649(6) 0.0309(6) Uani 1 1 d . . .
C161 C -0.05364(19) 0.10834(15) 0.34254(5) 0.0251(5) Uani 1 1 d . . .
H161 H -0.0707 0.1567 0.3445 0.030 Uiso 1 1 calc R . .
C162 C -0.0479(3) 0.0982(2) 0.39517(7) 0.0534(10) Uani 1 1 d . . .
H16A H 0.0140 0.1138 0.4031 0.080 Uiso 1 1 calc R . .
H16B H -0.0736 0.0623 0.4074 0.080 Uiso 1 1 calc R . .
H16C H -0.0908 0.1390 0.3936 0.080 Uiso 1 1 calc R . .
C163 C -0.15480(17) 0.28648(13) 0.33875(5) 0.0186(5) Uani 1 1 d . . .
C164 C -0.2278(2) 0.25602(16) 0.35262(6) 0.0291(6) Uani 1 1 d . . .
H164 H -0.2730 0.2268 0.3427 0.035 Uiso 1 1 calc R . .
C165 C -0.2343(2) 0.26856(19) 0.38113(6) 0.0382(7) Uani 1 1 d . . .
H165 H -0.2839 0.2474 0.3907 0.046 Uiso 1 1 calc R . .
C166 C -0.1692(2) 0.31160(18) 0.39574(6) 0.0369(7) Uani 1 1 d . . .
H166 H -0.1735 0.3189 0.4153 0.044 Uiso 1 1 calc R . .
C167 C -0.0976(2) 0.34414(17) 0.38192(6) 0.0354(7) Uani 1 1 d . . .
C168 C -0.0906(2) 0.33060(15) 0.35356(5) 0.0270(6) Uani 1 1 d . . .
H168 H -0.0410 0.3519 0.3441 0.032 Uiso 1 1 calc R . .
C169 C -0.0293(4) 0.3957(2) 0.39654(8) 0.0648(13) Uani 1 1 d . . .
H16D H 0.0219 0.3693 0.4065 0.097 Uiso 1 1 calc R . .
H16E H -0.0625 0.4242 0.4099 0.097 Uiso 1 1 calc R . .
H16F H -0.0031 0.4270 0.3826 0.097 Uiso 1 1 calc R . .
C170 C 0.01196(17) 0.44908(12) 0.30144(5) 0.0175(4) Uani 1 1 d . . .
C171 C -0.04447(18) 0.49344(13) 0.31653(5) 0.0219(5) Uani 1 1 d . . .
H171 H -0.1112 0.4903 0.3141 0.026 Uiso 1 1 calc R . .
C172 C -0.0027(2) 0.54255(14) 0.33533(6) 0.0266(6) Uani 1 1 d . . .
H172 H -0.0414 0.5727 0.3457 0.032 Uiso 1 1 calc R . .
C173 C 0.0943(2) 0.54772(15) 0.33904(6) 0.0274(6) Uani 1 1 d . . .
H173 H 0.1220 0.5812 0.3520 0.033 Uiso 1 1 calc R . .
C174 C 0.1521(2) 0.50375(15) 0.32382(6) 0.0280(6) Uani 1 1 d . . .
C175 C 0.10949(18) 0.45508(14) 0.30513(6) 0.0247(5) Uani 1 1 d . . .
H175 H 0.1480 0.4252 0.2946 0.030 Uiso 1 1 calc R . .
C176 C 0.2583(2) 0.5095(2) 0.32694(9) 0.0475(9) Uani 1 1 d . . .
H17A H 0.2864 0.4693 0.3175 0.071 Uiso 1 1 calc R . .
H17B H 0.2791 0.5089 0.3469 0.071 Uiso 1 1 calc R . .
H17C H 0.2783 0.5539 0.3185 0.071 Uiso 1 1 calc R . .
C177 C 0.22672(16) 0.34586(12) 0.25429(5) 0.0165(4) Uani 1 1 d . . .
C178 C 0.26071(18) 0.40905(14) 0.24354(6) 0.0242(5) Uani 1 1 d . . .
H178 H 0.2199 0.4389 0.2323 0.029 Uiso 1 1 calc R . .
C179 C 0.35456(19) 0.42822(15) 0.24938(7) 0.0295(6) Uani 1 1 d . . .
H179 H 0.3776 0.4714 0.2422 0.035 Uiso 1 1 calc R . .
C180 C 0.41470(18) 0.38475(15) 0.26563(6) 0.0285(6) Uani 1 1 d . . .
H180 H 0.4786 0.3984 0.2694 0.034 Uiso 1 1 calc R . .
C181 C 0.38251(18) 0.32128(15) 0.27647(6) 0.0263(5) Uani 1 1 d . . .
C182 C 0.28779(17) 0.30291(13) 0.27062(5) 0.0210(5) Uani 1 1 d . . .
H182 H 0.2647 0.2599 0.2780 0.025 Uiso 1 1 calc R . .
C183 C 0.4472(2) 0.27326(18) 0.29389(8) 0.0403(8) Uani 1 1 d . . .
H18A H 0.5096 0.2729 0.2862 0.060 Uiso 1 1 calc R . .
H18B H 0.4213 0.2250 0.2935 0.060 Uiso 1 1 calc R . .
H18C H 0.4527 0.2906 0.3133 0.060 Uiso 1 1 calc R . .
C184 C 0.19553(16) 0.12261(12) 0.26433(5) 0.0163(4) Uani 1 1 d . . .
C185 C 0.20127(18) 0.09222(14) 0.29097(5) 0.0229(5) Uani 1 1 d . . .
H185 H 0.1472 0.0914 0.3017 0.027 Uiso 1 1 calc R . .
C186 C 0.28543(19) 0.06317(15) 0.30183(6) 0.0271(6) Uani 1 1 d . . .
H186 H 0.2886 0.0422 0.3199 0.033 Uiso 1 1 calc R . .
C187 C 0.36517(18) 0.06448(14) 0.28647(6) 0.0245(5) Uani 1 1 d . . .
H187 H 0.4226 0.0447 0.2942 0.029 Uiso 1 1 calc R . .
C188 C 0.36143(17) 0.09457(13) 0.25989(6) 0.0213(5) Uani 1 1 d . . .
C189 C 0.27535(17) 0.12283(13) 0.24898(5) 0.0191(5) Uani 1 1 d . . .
H189 H 0.2716 0.1426 0.2307 0.023 Uiso 1 1 calc R . .
C190 C 0.44822(18) 0.10032(15) 0.24338(6) 0.0280(6) Uani 1 1 d . . .
H19A H 0.4726 0.1489 0.2446 0.042 Uiso 1 1 calc R . .
H19B H 0.4319 0.0884 0.2237 0.042 Uiso 1 1 calc R . .
H19C H 0.4965 0.0674 0.2511 0.042 Uiso 1 1 calc R . .
Cl1 Cl 0.05688(10) 0.40865(7) 0.06066(3) 0.0783(4) Uani 1 1 d . . .
C191 C 0.0638(2) 0.3181(2) 0.06425(7) 0.0501(10) Uani 1 1 d . . .
C192 C 0.0973(2) 0.2783(2) 0.04272(7) 0.0415(8) Uani 1 1 d . . .
H192 H 0.1172 0.3004 0.0262 0.050 Uiso 1 1 calc R . .
C193 C 0.1010(2) 0.2053(2) 0.04581(7) 0.0455(9) Uani 1 1 d . . .
H193 H 0.1244 0.1769 0.0314 0.055 Uiso 1 1 calc R . .
C194 C 0.0708(3) 0.1730(3) 0.06988(7) 0.0566(11) Uani 1 1 d . . .
H194 H 0.0731 0.1229 0.0719 0.068 Uiso 1 1 calc R . .
C195 C 0.0374(2) 0.2151(3) 0.09086(7) 0.0640(14) Uani 1 1 d . . .
H195 H 0.0168 0.1933 0.1073 0.077 Uiso 1 1 calc R . .
C196 C 0.0335(2) 0.2871(3) 0.08844(7) 0.0581(12) Uani 1 1 d . . .
H196 H 0.0105 0.3154 0.1030 0.070 Uiso 1 1 calc R . .
Cl2 Cl 0.90841(5) 0.62639(5) 0.183275(17) 0.04003(19) Uani 1 1 d . . .
C197 C 0.8976(2) 0.57061(15) 0.15449(6) 0.0271(6) Uani 1 1 d . . .
C198 C 0.9784(2) 0.54874(17) 0.14208(6) 0.0337(7) Uani 1 1 d . . .
H198 H 1.0387 0.5648 0.1491 0.040 Uiso 1 1 calc R . .
C199 C 0.9699(2) 0.50317(18) 0.11936(6) 0.0370(7) Uani 1 1 d . . .
H199 H 1.0246 0.4878 0.1106 0.044 Uiso 1 1 calc R . .
C200 C 0.8823(2) 0.48014(17) 0.10946(7) 0.0385(7) Uani 1 1 d . . .
H200 H 0.8766 0.4488 0.0939 0.046 Uiso 1 1 calc R . .
C201 C 0.8026(2) 0.50216(18) 0.12193(7) 0.0402(7) Uani 1 1 d . . .
H201 H 0.7423 0.4861 0.1148 0.048 Uiso 1 1 calc R . .
C202 C 0.8094(2) 0.54764(16) 0.14478(6) 0.0318(6) Uani 1 1 d . . .
H202 H 0.7545 0.5626 0.1535 0.038 Uiso 1 1 calc R . .
Cl3 Cl 1.05160(10) 1.02189(10) 0.11710(3) 0.0524(4) Uani 0.60 1 d P D 1
C203 C 0.9480(3) 0.9952(2) 0.13100(8) 0.0256(14) Uani 0.60 1 d PG D 1
C204 C 0.9522(3) 0.9468(2) 0.15298(9) 0.0379(13) Uani 0.60 1 d PG D 1
H204 H 1.0115 0.9297 0.1604 0.046 Uiso 0.60 1 calc PR D 1
C205 C 0.8695(3) 0.9234(2) 0.16407(9) 0.0373(18) Uani 0.60 1 d PG D 1
H205 H 0.8723 0.8903 0.1791 0.045 Uiso 0.60 1 calc PR D 1
C206 C 0.7827(3) 0.9484(2) 0.15320(10) 0.0399(16) Uani 0.60 1 d PG D 1
H206 H 0.7261 0.9325 0.1608 0.048 Uiso 0.60 1 calc PR D 1
C207 C 0.7785(3) 0.9969(2) 0.13122(9) 0.0407(15) Uani 0.60 1 d PG D 1
H207 H 0.7192 1.0140 0.1238 0.049 Uiso 0.60 1 calc PR D 1
C208 C 0.8612(3) 1.02029(18) 0.12013(7) 0.0295(10) Uani 0.60 1 d PG D 1
H208 H 0.8584 1.0534 0.1051 0.035 Uiso 0.60 1 calc PR D 1
Cl3A Cl 0.93500(19) 1.06234(13) 0.09909(5) 0.0533(6) Uani 0.40 1 d P E 2
C215 C 0.9187(6) 1.0015(4) 0.12461(12) 0.032(3) Uani 0.40 1 d PG E 2
C216 C 0.8298(5) 0.9807(4) 0.13208(14) 0.044(2) Uani 0.40 1 d PG E 2
H216 H 0.7749 0.9985 0.1220 0.052 Uiso 0.40 1 calc PR E 2
C217 C 0.8211(4) 0.9338(4) 0.15424(16) 0.036(2) Uani 0.40 1 d PG E 2
H217 H 0.7604 0.9196 0.1593 0.043 Uiso 0.40 1 calc PR E 2
C218 C 0.9014(5) 0.9078(4) 0.16893(16) 0.052(3) Uani 0.40 1 d PG E 2
H218 H 0.8955 0.8758 0.1841 0.063 Uiso 0.40 1 calc PR E 2
C219 C 0.9903(4) 0.9287(5) 0.16146(16) 0.059(3) Uani 0.40 1 d PG E 2
H219 H 1.0452 0.9109 0.1715 0.071 Uiso 0.40 1 calc PR E 2
C220 C 0.9990(4) 0.9755(4) 0.13930(14) 0.048(2) Uani 0.40 1 d PG E 2
H220 H 1.0597 0.9898 0.1342 0.057 Uiso 0.40 1 calc PR E 2

loop_
_atom_site_aniso_label
_atom_site_aniso_U_11
_atom_site_aniso_U_22
_atom_site_aniso_U_33
_atom_site_aniso_U_23
_atom_site_aniso_U_13
_atom_site_aniso_U_12
C1 0.0225(12) 0.0165(11) 0.0138(10) 0.0023(8) -0.0022(9) -0.0005(9)
C2 0.0311(13) 0.0156(11) 0.0141(11) -0.0013(8) -0.0008(9) 0.0009(10)
C3 0.0180(11) 0.0161(11) 0.0134(10) 0.0003(8) 0.0007(8) -0.0020(9)
C4 0.0197(11) 0.0143(10) 0.0127(10) 0.0002(8) 0.0002(8) -0.0009(9)
C5 0.0195(11) 0.0172(11) 0.0125(10) -0.0002(8) -0.0022(8) -0.0014(9)
C6 0.0215(11) 0.0166(11) 0.0116(10) -0.0009(8) -0.0012(8) -0.0028(9)
C7 0.0209(11) 0.0144(10) 0.0151(10) -0.0038(8) -0.0001(9) -0.0028(9)
C8 0.0222(12) 0.0122(10) 0.0161(11) -0.0016(8) 0.0012(9) -0.0020(9)
C9 0.0209(11) 0.0145(10) 0.0114(10) 0.0003(8) 0.0003(8) -0.0017(9)
C10 0.0184(11) 0.0159(11) 0.0132(10) 0.0030(8) 0.0013(8) -0.0010(9)
C11 0.0191(11) 0.0191(11) 0.0094(10) 0.0026(8) 0.0006(8) -0.0007(9)
C12 0.0174(10) 0.0163(10) 0.0117(10) -0.0003(8) 0.0011(8) -0.0021(9)
C13 0.0193(11) 0.0184(11) 0.0094(10) -0.0026(8) 0.0018(8) -0.0026(9)
C14 0.0205(11) 0.0173(11) 0.0120(10) -0.0032(8) 0.0010(8) -0.0017(9)
C15 0.0247(12) 0.0133(10) 0.0134(10) -0.0006(8) 0.0006(9) -0.0006(9)
C16 0.0262(12) 0.0128(10) 0.0182(11) 0.0004(8) 0.0017(9) -0.0001(9)
C17 0.0265(12) 0.0151(11) 0.0171(11) 0.0036(9) 0.0017(9) -0.0010(9)
C18 0.0336(14) 0.0158(11) 0.0135(11) 0.0051(8) 0.0004(9) -0.0036(10)
C19 0.0324(13) 0.0192(11) 0.0099(10) 0.0041(8) 0.0001(9) -0.0035(10)
C20 0.0270(12) 0.0202(12) 0.0106(10) 0.0013(8) -0.0020(9) -0.0022(10)
C21 0.0234(12) 0.0215(12) 0.0101(10) 0.0003(8) -0.0044(8) -0.0027(9)
C22 0.0276(12) 0.0200(11) 0.0091(10) -0.0022(8) 0.0004(9) -0.0022(10)
C23 0.0268(12) 0.0182(11) 0.0116(10) -0.0035(8) 0.0014(9) -0.0035(9)
C24 0.0283(13) 0.0205(12) 0.0152(11) -0.0050(9) 0.0057(9) 0.0008(10)
C25 0.0255(12) 0.0180(11) 0.0193(12) -0.0021(9) 0.0033(9) 0.0040(10)
C26 0.0240(12) 0.0138(11) 0.0186(11) -0.0010(8) 0.0009(9) 0.0010(9)
C27 0.0222(12) 0.0152(11) 0.0165(11) 0.0008(8) 0.0015(9) 0.0027(9)
C28 0.0214(12) 0.0216(12) 0.0159(11) 0.0026(9) 0.0018(9) 0.0051(9)
C29 0.0188(11) 0.0256(12) 0.0146(11) 0.0020(9) -0.0030(9) 0.0020(10)
C30 0.0202(11) 0.0222(12) 0.0096(10) 0.0015(8) -0.0012(8) -0.0003(9)
C31 0.0204(11) 0.0235(12) 0.0093(10) -0.0014(8) -0.0010(8) -0.0014(9)
C32 0.0198(11) 0.0259(12) 0.0134(10) -0.0036(9) -0.0032(9) -0.0049(10)
C33 0.0232(12) 0.0240(12) 0.0140(11) -0.0043(9) -0.0007(9) -0.0100(10)
C34 0.0270(12) 0.0155(11) 0.0146(11) -0.0025(8) 0.0016(9) -0.0062(9)
C35 0.0315(13) 0.0133(11) 0.0171(11) -0.0028(8) 0.0028(10) -0.0055(10)
C36 0.0321(14) 0.0164(11) 0.0194(12) 0.0007(9) 0.0020(10) -0.0100(10)
C37 0.0348(14) 0.0184(12) 0.0166(11) 0.0022(9) 0.0043(10) -0.0089(10)
C38 0.0274(12) 0.0167(11) 0.0129(10) 0.0030(8) -0.0007(9) -0.0008(9)
C39 0.0308(14) 0.0239(13) 0.0183(12) 0.0034(9) 0.0075(10) -0.0113(11)
C40 0.0313(14) 0.0281(13) 0.0139(11) 0.0019(9) 0.0071(10) -0.0093(11)
C41 0.0329(14) 0.0234(12) 0.0096(10) 0.0034(9) 0.0029(9) -0.0056(10)
C42 0.0298(13) 0.0270(13) 0.0105(10) -0.0001(9) 0.0038(9) -0.0048(11)
C43 0.0278(13) 0.0293(13) 0.0128(11) -0.0031(9) 0.0084(9) -0.0043(11)
C44 0.0253(13) 0.0275(13) 0.0179(12) -0.0047(10) 0.0080(9) 0.0008(10)
C45 0.0214(12) 0.0314(14) 0.0218(12) -0.0020(10) 0.0074(10) 0.0048(10)
C46 0.0220(12) 0.0241(13) 0.0222(12) -0.0023(10) 0.0053(10) 0.0060(10)
C47 0.0167(11) 0.0263(13) 0.0245(12) 0.0015(10) 0.0019(9) 0.0051(10)
C48 0.0154(11) 0.0352(15) 0.0227(12) -0.0019(10) -0.0003(9) 0.0034(10)
C49 0.0154(11) 0.0353(14) 0.0185(12) 0.0004(10) -0.0021(9) -0.0012(10)
C50 0.0154(11) 0.0332(14) 0.0165(11) -0.0010(10) -0.0025(9) -0.0048(10)
C51 0.0168(11) 0.0338(14) 0.0233(12) -0.0004(11) -0.0009(9) -0.0096(10)
C52 0.0220(12) 0.0269(13) 0.0211(12) -0.0052(10) 0.0006(9) -0.0119(10)
C53 0.0296(13) 0.0225(12) 0.0216(12) -0.0009(10) 0.0040(10) -0.0148(11)
C54 0.0278(13) 0.0291(14) 0.0227(13) 0.0000(10) 0.0069(10) -0.0148(11)
C55 0.0215(12) 0.0375(15) 0.0226(13) -0.0022(11) 0.0069(10) -0.0116(11)
C56 0.0146(11) 0.0384(15) 0.0266(13) -0.0013(11) 0.0032(10) -0.0080(11)
C57 0.0144(11) 0.0381(15) 0.0257(13) -0.0041(11) 0.0035(9) -0.0010(10)
C58 0.0200(12) 0.0385(15) 0.0211(12) 0.0001(11) 0.0081(10) 0.0004(11)
C59 0.0226(12) 0.0367(15) 0.0218(13) -0.0008(11) 0.0114(10) -0.0076(11)
C60 0.0294(14) 0.0314(14) 0.0179(12) -0.0009(10) 0.0110(10) -0.0064(11)
C61 0.0201(11) 0.0132(10) 0.0165(11) -0.0011(8) 0.0025(9) -0.0011(9)
C62 0.0281(13) 0.0254(13) 0.0228(13) 0.0044(10) -0.0019(10) -0.0053(11)
C63 0.0374(16) 0.0371(16) 0.0271(14) 0.0135(12) 0.0011(12) -0.0118(13)
C64 0.0327(15) 0.0348(16) 0.0331(15) 0.0057(12) 0.0053(12) -0.0135(13)
C65 0.0209(12) 0.0288(14) 0.0294(14) -0.0022(11) 0.0005(10) -0.0052(11)
C66 0.0234(12) 0.0197(12) 0.0198(12) 0.0014(9) 0.0008(9) -0.0026(10)
C67 0.0258(14) 0.0423(18) 0.0450(18) 0.0054(14) -0.0070(13) -0.0105(13)
C68 0.0157(10) 0.0153(10) 0.0115(10) 0.0023(8) 0.0005(8) 0.0036(8)
C69 0.0188(11) 0.0194(11) 0.0165(11) -0.0005(9) -0.0021(9) -0.0010(9)
C70 0.0159(11) 0.0242(12) 0.0214(12) 0.0008(9) 0.0015(9) -0.0018(9)
C71 0.0174(11) 0.0250(12) 0.0167(11) 0.0023(9) 0.0040(9) 0.0034(9)
C72 0.0177(11) 0.0195(11) 0.0142(10) 0.0011(8) 0.0009(8) 0.0031(9)
C73 0.0157(11) 0.0202(11) 0.0146(10) 0.0014(8) 0.0013(8) 0.0001(9)
C74 0.0246(13) 0.0396(15) 0.0131(11) -0.0035(10) 0.0021(9) -0.0033(11)
C75 0.0226(12) 0.0162(11) 0.0152(11) -0.0023(8) -0.0019(9) -0.0002(9)
C76 0.0351(15) 0.0198(12) 0.0217(12) 0.0014(10) 0.0047(10) 0.0018(11)
C77 0.0454(18) 0.0176(13) 0.0370(16) 0.0047(11) 0.0101(13) 0.0077(12)
C78 0.0371(15) 0.0226(13) 0.0291(14) -0.0019(11) 0.0097(12) 0.0074(11)
C79 0.0284(13) 0.0211(12) 0.0228(12) -0.0004(10) 0.0052(10) 0.0021(10)
C80 0.0267(13) 0.0156(11) 0.0196(11) 0.0016(9) 0.0015(9) 0.0004(9)
C81 0.0444(17) 0.0292(15) 0.0294(15) 0.0025(11) 0.0161(13) 0.0084(13)
C82 0.0331(14) 0.0181(12) 0.0196(12) 0.0060(9) -0.0030(10) 0.0009(10)
C83 0.0281(14) 0.0271(14) 0.0264(13) 0.0031(11) -0.0007(11) -0.0021(11)
C84 0.0338(16) 0.0269(14) 0.0402(17) 0.0018(12) 0.0004(13) 0.0035(12)
C85 0.061(2) 0.045(2) 0.045(2) -0.0025(16) -0.0211(17) 0.0260(18)
C86 0.079(3) 0.063(3) 0.0370(19) -0.0125(17) -0.0278(19) 0.036(2)
C87 0.066(2) 0.046(2) 0.0302(16) -0.0103(14) -0.0203(16) 0.0272(18)
C88 0.092(4) 0.079(3) 0.059(3) -0.004(2) -0.022(3) 0.017(3)
C89 0.0217(11) 0.0199(11) 0.0111(10) 0.0015(8) -0.0006(8) -0.0056(9)
C90 0.0272(13) 0.0216(12) 0.0186(12) -0.0030(9) -0.0031(10) 0.0006(10)
C91 0.0350(15) 0.0225(13) 0.0228(13) -0.0028(10) -0.0067(11) -0.0048(11)
C92 0.0272(14) 0.0338(15) 0.0235(13) 0.0009(11) -0.0060(10) -0.0089(11)
C93 0.0252(13) 0.0395(16) 0.0261(14) -0.0017(12) -0.0013(11) 0.0006(12)
C94 0.0262(13) 0.0300(14) 0.0205(12) -0.0066(10) -0.0017(10) 0.0021(11)
C95 0.0265(16) 0.075(3) 0.060(2) -0.023(2) -0.0103(16) 0.0106(17)
C96 0.0190(12) 0.0188(12) 0.0313(14) 0.0020(10) 0.0102(10) -0.0008(9)
C97 0.0222(12) 0.0140(11) 0.0229(12) -0.0029(9) 0.0051(9) -0.0008(9)
C98 0.0201(12) 0.0223(12) 0.0198(12) -0.0029(9) 0.0068(9) -0.0009(9)
C99 0.0289(14) 0.0153(12) 0.0410(16) 0.0070(11) 0.0195(12) 0.0021(10)
C100 0.0179(11) 0.0186(11) 0.0231(12) 0.0011(9) 0.0042(9) 0.0047(9)
C101 0.0132(10) 0.0156(11) 0.0201(11) 0.0007(8) 0.0021(8) 0.0022(8)
C102 0.0151(10) 0.0129(10) 0.0222(11) 0.0025(8) 0.0023(9) 0.0019(8)
C103 0.0179(11) 0.0139(10) 0.0201(11) 0.0040(8) 0.0036(9) 0.0024(9)
C104 0.0164(11) 0.0152(10) 0.0186(11) 0.0042(8) 0.0043(8) -0.0002(8)
C105 0.0163(11) 0.0206(11) 0.0155(11) 0.0042(9) 0.0039(8) -0.0013(9)
C106 0.0160(11) 0.0209(11) 0.0130(10) 0.0018(8) 0.0042(8) -0.0016(9)
C107 0.0164(11) 0.0212(11) 0.0122(10) -0.0019(8) 0.0025(8) 0.0000(9)
C108 0.0166(11) 0.0213(12) 0.0148(11) -0.0033(9) 0.0020(8) 0.0018(9)
C109 0.0175(11) 0.0157(11) 0.0184(11) -0.0050(8) 0.0023(9) 0.0006(9)
C110 0.0150(10) 0.0152(11) 0.0206(11) -0.0017(9) 0.0014(8) -0.0003(8)
C111 0.0167(11) 0.0131(10) 0.0215(11) -0.0015(8) 0.0000(9) -0.0023(8)
C112 0.0141(10) 0.0134(10) 0.0242(12) 0.0022(9) 0.0003(9) -0.0028(8)
C113 0.0116(10) 0.0146(10) 0.0209(11) 0.0011(8) 0.0012(8) -0.0017(8)
C114 0.0120(10) 0.0178(11) 0.0211(11) 0.0003(9) 0.0032(8) 0.0001(8)
C115 0.0101(10) 0.0178(11) 0.0217(11) 0.0001(9) 0.0037(8) 0.0011(8)
C116 0.0170(11) 0.0154(11) 0.0202(11) -0.0026(9) 0.0081(9) 0.0005(9)
C117 0.0171(11) 0.0134(10) 0.0224(12) -0.0017(9) 0.0063(9) 0.0019(8)
C118 0.0223(12) 0.0156(11) 0.0215(12) -0.0069(9) 0.0060(9) -0.0025(9)
C119 0.0191(11) 0.0137(11) 0.0281(13) -0.0057(9) 0.0037(9) -0.0048(9)
C120 0.0181(11) 0.0119(10) 0.0251(12) 0.0016(9) 0.0058(9) -0.0030(9)
C121 0.0171(11) 0.0165(11) 0.0220(12) 0.0018(9) 0.0050(9) -0.0031(9)
C122 0.0136(10) 0.0195(11) 0.0249(12) -0.0020(9) 0.0050(9) -0.0065(9)
C123 0.0107(10) 0.0231(12) 0.0223(12) -0.0005(9) 0.0044(8) -0.0012(9)
C124 0.0142(10) 0.0205(11) 0.0175(11) -0.0006(9) 0.0062(8) -0.0012(9)
C125 0.0143(10) 0.0209(12) 0.0191(11) -0.0041(9) 0.0051(8) 0.0017(9)
C126 0.0118(10) 0.0217(12) 0.0253(12) -0.0014(9) 0.0022(9) 0.0039(9)
C127 0.0156(11) 0.0179(11) 0.0258(12) 0.0007(9) 0.0025(9) 0.0071(9)
C128 0.0196(11) 0.0130(10) 0.0239(12) -0.0021(9) 0.0031(9) 0.0037(9)
C129 0.0168(11) 0.0123(10) 0.0267(12) 0.0023(9) 0.0022(9) 0.0019(9)
C130 0.0226(12) 0.0193(12) 0.0223(12) 0.0087(9) 0.0052(9) 0.0019(10)
C131 0.0169(11) 0.0174(11) 0.0222(12) 0.0055(9) 0.0042(9) -0.0007(9)
C132 0.0140(10) 0.0198(11) 0.0206(11) 0.0038(9) 0.0051(9) -0.0014(9)
C133 0.0213(12) 0.0247(12) 0.0145(11) 0.0032(9) 0.0078(9) 0.0006(10)
C134 0.0202(11) 0.0240(12) 0.0154(11) -0.0027(9) 0.0075(9) 0.0004(9)
C135 0.0263(13) 0.0264(13) 0.0132(11) -0.0070(9) 0.0034(9) -0.0017(10)
C136 0.0247(12) 0.0247(12) 0.0166(11) -0.0091(9) 0.0025(9) -0.0034(10)
C137 0.0217(12) 0.0294(13) 0.0193(12) -0.0123(10) -0.0010(9) -0.0065(10)
C138 0.0182(11) 0.0210(12) 0.0248(12) -0.0087(9) -0.0005(9) -0.0079(9)
C139 0.0131(10) 0.0248(12) 0.0251(12) -0.0048(10) -0.0005(9) -0.0070(9)
C140 0.0116(10) 0.0297(13) 0.0256(13) -0.0057(10) -0.0047(9) -0.0043(10)
C141 0.0090(10) 0.0302(13) 0.0233(12) -0.0023(10) 0.0003(9) -0.0018(9)
C142 0.0109(10) 0.0275(13) 0.0237(12) 0.0009(10) -0.0026(9) 0.0032(9)
C143 0.0127(11) 0.0313(14) 0.0253(13) 0.0042(10) -0.0060(9) 0.0051(10)
C144 0.0171(12) 0.0372(15) 0.0198(12) 0.0040(10) -0.0092(9) 0.0040(11)
C145 0.0231(13) 0.0380(15) 0.0146(11) 0.0049(10) -0.0068(9) 0.0038(11)
C146 0.0237(13) 0.0330(14) 0.0177(12) 0.0121(10) -0.0011(9) 0.0050(11)
C147 0.0258(13) 0.0281(13) 0.0149(11) 0.0090(9) 0.0033(9) 0.0016(10)
C148 0.0264(13) 0.0313(14) 0.0119(11) 0.0047(9) 0.0047(9) 0.0003(11)
C149 0.0292(13) 0.0349(15) 0.0093(10) -0.0001(9) 0.0012(9) 0.0008(11)
C150 0.0265(13) 0.0398(15) 0.0109(11) -0.0011(10) -0.0055(9) -0.0019(11)
C151 0.0226(12) 0.0362(15) 0.0158(11) -0.0078(10) -0.0050(9) -0.0049(11)
C152 0.0205(12) 0.0163(11) 0.0256(12) 0.0081(9) 0.0032(9) 0.0036(9)
C153 0.0169(11) 0.0358(15) 0.0202(12) -0.0040(10) -0.0080(9) -0.0026(10)
C154 0.0237(13) 0.0222(12) 0.0233(12) 0.0095(10) -0.0018(10) 0.0055(10)
C155 0.0172(11) 0.0244(12) 0.0247(13) 0.0057(10) -0.0033(9) 0.0077(10)
C156 0.0138(10) 0.0194(11) 0.0196(11) 0.0054(9) -0.0009(8) -0.0032(9)
C157 0.0322(14) 0.0185(12) 0.0244(13) 0.0044(10) 0.0004(10) -0.0021(10)
C158 0.0444(17) 0.0197(13) 0.0336(15) 0.0090(11) -0.0035(13) 0.0017(12)
C159 0.0407(17) 0.0322(15) 0.0269(14) 0.0140(12) -0.0015(12) 0.0007(13)
C160 0.0339(15) 0.0377(16) 0.0207(13) 0.0049(11) -0.0025(11) 0.0055(12)
C161 0.0281(13) 0.0259(13) 0.0207(12) 0.0036(10) -0.0024(10) 0.0049(11)
C162 0.083(3) 0.057(2) 0.0197(15) 0.0044(14) -0.0038(16) 0.024(2)
C163 0.0195(11) 0.0225(12) 0.0140(11) -0.0011(9) 0.0022(8) 0.0056(9)
C164 0.0276(14) 0.0419(16) 0.0186(12) -0.0024(11) 0.0078(10) -0.0052(12)
C165 0.0402(17) 0.053(2) 0.0232(14) -0.0018(13) 0.0145(12) -0.0029(15)
C166 0.055(2) 0.0426(17) 0.0132(12) -0.0032(11) 0.0044(12) 0.0088(15)
C167 0.0502(19) 0.0365(16) 0.0188(13) -0.0046(11) -0.0038(12) -0.0006(14)
C168 0.0342(15) 0.0269(13) 0.0197(12) -0.0020(10) 0.0008(10) -0.0027(11)
C169 0.105(4) 0.056(2) 0.0312(18) -0.0036(17) -0.009(2) -0.029(2)
C170 0.0189(11) 0.0129(10) 0.0203(11) -0.0018(8) -0.0016(9) -0.0005(9)
C171 0.0212(12) 0.0189(12) 0.0254(13) -0.0032(9) 0.0001(10) 0.0011(9)
C172 0.0315(14) 0.0202(12) 0.0282(14) -0.0079(10) 0.0038(11) 0.0005(11)
C173 0.0328(15) 0.0233(13) 0.0252(13) -0.0052(10) -0.0045(11) -0.0053(11)
C174 0.0254(13) 0.0245(13) 0.0332(15) -0.0055(11) -0.0053(11) -0.0020(11)
C175 0.0214(12) 0.0220(12) 0.0302(14) -0.0062(10) -0.0019(10) 0.0018(10)
C176 0.0255(15) 0.050(2) 0.065(2) -0.0239(18) -0.0097(15) -0.0035(14)
C177 0.0116(10) 0.0161(11) 0.0220(11) -0.0017(9) 0.0029(8) -0.0011(8)
C178 0.0170(12) 0.0214(12) 0.0342(14) 0.0057(10) 0.0012(10) -0.0016(10)
C179 0.0211(13) 0.0229(13) 0.0449(17) 0.0038(12) 0.0051(11) -0.0072(10)
C180 0.0131(11) 0.0288(14) 0.0433(16) -0.0043(12) 0.0007(11) -0.0041(10)
C181 0.0165(12) 0.0269(13) 0.0348(15) -0.0025(11) -0.0030(10) 0.0012(10)
C182 0.0172(11) 0.0189(12) 0.0265(13) 0.0010(9) -0.0015(9) -0.0010(9)
C183 0.0223(14) 0.0364(17) 0.060(2) 0.0045(15) -0.0122(14) 0.0035(13)
C184 0.0135(10) 0.0133(10) 0.0220(11) -0.0006(8) 0.0002(8) 0.0012(8)
C185 0.0198(12) 0.0238(13) 0.0251(13) 0.0031(10) 0.0027(10) 0.0018(10)
C186 0.0254(13) 0.0290(14) 0.0266(13) 0.0073(11) -0.0011(10) 0.0024(11)
C187 0.0184(12) 0.0181(12) 0.0361(14) -0.0003(10) -0.0043(10) 0.0021(9)
C188 0.0154(11) 0.0136(11) 0.0352(14) -0.0027(10) 0.0028(10) 0.0001(9)
C189 0.0155(11) 0.0153(11) 0.0267(12) 0.0003(9) 0.0030(9) 0.0013(9)
C190 0.0176(12) 0.0244(13) 0.0423(16) -0.0004(11) 0.0049(11) 0.0017(10)
Cl1 0.0927(9) 0.0802(8) 0.0643(7) -0.0347(6) 0.0239(6) 0.0001(7)
C191 0.0302(16) 0.084(3) 0.0363(18) -0.0198(18) -0.0010(14) 0.0020(17)
C192 0.0291(15) 0.067(2) 0.0291(16) -0.0066(15) 0.0085(12) -0.0025(15)
C193 0.0321(16) 0.074(3) 0.0304(16) 0.0005(16) 0.0063(13) 0.0017(17)
C194 0.0372(19) 0.100(3) 0.0330(18) 0.014(2) 0.0022(14) 0.010(2)
C195 0.0273(17) 0.139(5) 0.0260(17) 0.016(2) 0.0023(13) 0.018(2)
C196 0.0297(17) 0.121(4) 0.0230(16) -0.013(2) -0.0009(13) 0.020(2)
Cl2 0.0330(4) 0.0494(5) 0.0369(4) -0.0194(3) -0.0037(3) 0.0123(3)
C197 0.0294(14) 0.0276(14) 0.0239(13) -0.0017(10) -0.0022(11) 0.0047(11)
C198 0.0260(14) 0.0427(17) 0.0320(15) -0.0088(13) -0.0021(11) 0.0035(13)
C199 0.0358(16) 0.0456(18) 0.0298(15) -0.0080(13) 0.0034(12) 0.0074(14)
C200 0.0484(19) 0.0339(16) 0.0325(16) -0.0075(13) -0.0024(14) -0.0028(14)
C201 0.0381(17) 0.0347(17) 0.0469(19) -0.0043(14) -0.0052(14) -0.0119(14)
C202 0.0278(14) 0.0337(15) 0.0339(15) 0.0022(12) 0.0028(12) -0.0026(12)
Cl3 0.0383(7) 0.0716(11) 0.0486(8) 0.0150(7) 0.0140(6) -0.0097(7)
C203 0.027(4) 0.031(3) 0.019(3) -0.002(2) 0.002(3) -0.009(2)
C204 0.037(3) 0.035(3) 0.042(3) 0.008(2) 0.003(3) 0.008(2)
C205 0.044(5) 0.027(3) 0.042(4) 0.007(3) 0.011(3) -0.004(3)
C206 0.037(4) 0.034(3) 0.049(4) -0.005(3) 0.008(3) -0.005(3)
C207 0.072(5) 0.022(3) 0.029(3) -0.015(2) 0.011(3) -0.009(3)
C208 0.034(3) 0.028(2) 0.027(2) -0.0032(19) -0.003(2) -0.001(2)
Cl3A 0.0671(15) 0.0491(13) 0.0423(12) 0.0067(10) -0.0069(11) -0.0093(11)
C215 0.035(6) 0.033(5) 0.028(4) -0.007(3) -0.009(4) -0.012(4)
C216 0.059(6) 0.036(5) 0.035(5) -0.013(4) -0.002(5) -0.005(5)
C217 0.026(6) 0.036(6) 0.046(6) -0.003(4) 0.005(5) -0.012(5)
C218 0.043(7) 0.062(8) 0.051(6) 0.013(5) 0.001(5) -0.007(6)
C219 0.041(6) 0.070(8) 0.066(7) 0.032(6) 0.007(5) -0.007(5)
C220 0.040(5) 0.056(6) 0.045(5) 0.013(4) -0.002(4) -0.018(5)

loop_
_atom_type_symbol
_atom_type_description
_atom_type_scat_dispersion_real
_atom_type_scat_dispersion_imag
_atom_type_scat_source
C C 0.0033 0.0016 'International Tables Vol C Tables 4.2.6.8 and 6.1.1.4'
H H 0.0000 0.0000 'International Tables Vol C Tables 4.2.6.8 and 6.1.1.4'
Cl Cl 0.1484 0.1585 'International Tables Vol C Tables 4.2.6.8 and 6.1.1.4'

loop_
_geom_angle_atom_site_label_1
_geom_angle_atom_site_label_2
_geom_angle_atom_site_label_3
_geom_angle
C210 C209 C214 120.0
C210 C209 Cl4 124.8(4)
C214 C209 Cl4 114.9(4)
C211 C210 C209 120.0
C211 C210 H210 120.0
C209 C210 H210 120.0
C210 C211 C212 120.0
C210 C211 H211 120.0
C212 C211 H211 120.0
C213 C212 C211 120.0
C213 C212 H212 120.0
C211 C212 H212 120.0
C214 C213 C212 120.0
C214 C213 H213 120.0
C212 C213 H213 120.0
C213 C214 C209 120.0
C213 C214 H214 120.0
C209 C214 H214 120.0
C222 C221 C226 120.0
C222 C221 Cl4A 121.3(8)
C226 C221 Cl4A 118.6(8)
C221 C222 C223 120.0
C221 C222 H222 120.0
C223 C222 H222 120.0
C224 C223 C222 120.0
C224 C223 H223 120.0
C222 C223 H223 120.0
C223 C224 C225 120.0
C223 C224 H224 120.0
C225 C224 H224 120.0
C224 C225 C226 120.0
C224 C225 H225 120.0
C226 C225 H225 120.0
C225 C226 C221 120.0
C225 C226 H226 120.0
C221 C226 H226 120.0
C228 C227 C232 120.0
C228 C227 H227 120.0
C232 C227 H227 120.0
C227 C228 C229 120.0
C227 C228 H228 120.0
C229 C228 H228 120.0
C230 C229 C228 120.0
C230 C229 Cl4B 118.1(10)
C228 C229 Cl4B 121.8(10)
C229 C230 C231 120.0
C229 C230 H230 120.0
C231 C230 H230 120.0
C232 C231 C230 120.0
C232 C231 H231 120.0
C230 C231 H231 120.0
C231 C232 C227 120.0
C231 C232 H232 120.0
C227 C232 H232 120.0
C5 C1 C2 108.9(2)
C5 C1 C38 123.8(2)
C2 C1 C38 124.9(2)
C3 C2 C1 102.46(19)
C3 C2 C15 118.1(2)
C1 C2 C15 118.4(2)
C3 C2 H2 104.2
C1 C2 H2 100.8
C15 C2 H2 110.7
C4 C3 C2 109.4(2)
C4 C3 C12 124.0(2)
C2 C3 C12 124.5(2)
C3 C4 C5 108.9(2)
C3 C4 C9 125.3(2)
C5 C4 C9 123.5(2)
C1 C5 C4 109.0(2)
C1 C5 C6 125.6(2)
C4 C5 C6 122.8(2)
C5 C6 C89 114.9(2)
C5 C6 C7 107.52(18)
C89 C6 C7 114.66(19)
C5 C6 C21 105.99(19)
C89 C6 C21 111.81(18)
C7 C6 C21 100.75(19)
C8 C7 C23 119.5(2)
C8 C7 C6 124.2(2)
C23 C7 C6 109.6(2)
C7 C8 C26 119.4(2)
C7 C8 C9 124.4(2)
C26 C8 C9 109.6(2)
C4 C9 C10 106.32(18)
C4 C9 C61 112.59(19)
C10 C9 C61 114.92(18)
C4 C9 C8 106.69(18)
C10 C9 C8 100.88(18)
C61 C9 C8 114.39(18)
C11 C10 C27 119.7(2)
C11 C10 C9 123.4(2)
C27 C10 C9 109.73(19)
C10 C11 C30 119.4(2)
C10 C11 C12 124.0(2)
C30 C11 C12 109.5(2)
C3 C12 C68 114.94(19)
C3 C12 C13 106.12(18)
C68 C12 C13 113.45(18)
C3 C12 C11 106.83(18)
C68 C12 C11 114.19(18)
C13 C12 C11 99.93(18)
C14 C13 C31 119.6(2)
C14 C13 C12 124.3(2)
C31 C13 C12 110.2(2)
C13 C14 C34 119.8(2)
C13 C14 C15 125.8(2)
C34 C14 C15 109.8(2)
C14 C15 C75 108.70(18)
C14 C15 C16 99.88(19)
C75 C15 C16 114.82(19)
C14 C15 C2 110.51(19)
C75 C15 C2 111.4(2)
C16 C15 C2 110.94(19)
C17 C16 C35 119.4(2)
C17 C16 C15 125.3(2)
C35 C16 C15 109.5(2)
C16 C17 C18 119.2(2)
C16 C17 C38 125.1(2)
C18 C17 C38 109.4(2)
C37 C18 C17 121.7(2)
C37 C18 C19 119.8(2)
C17 C18 C19 108.5(2)
C41 C19 C20 121.3(2)
C41 C19 C18 120.0(2)
C20 C19 C18 108.4(2)
C21 C20 C19 119.3(2)
C21 C20 C38 124.0(2)
C19 C20 C38 110.3(2)
C20 C21 C22 119.8(2)
C20 C21 C6 123.5(2)
C22 C21 C6 109.8(2)
C42 C22 C21 121.4(2)
C42 C22 C23 120.1(2)
C21 C22 C23 108.5(2)
C24 C23 C7 121.6(2)
C24 C23 C22 119.8(2)
C7 C23 C22 108.8(2)
C23 C24 C25 118.8(2)
C23 C24 C44 119.9(2)
C25 C24 C44 108.2(2)
C26 C25 C24 119.1(2)
C26 C25 C46 120.2(2)
C24 C25 C46 108.3(2)
C25 C26 C8 121.4(2)
C25 C26 C27 119.7(2)
C8 C26 C27 108.7(2)
C28 C27 C10 121.4(2)
C28 C27 C26 120.0(2)
C10 C27 C26 108.7(2)
C27 C28 C29 119.0(2)
C27 C28 C47 120.2(2)
C29 C28 C47 107.9(2)
C30 C29 C28 118.9(2)
C30 C29 C49 120.2(2)
C28 C29 C49 108.1(2)
C29 C30 C11 121.4(2)
C29 C30 C31 119.5(2)
C11 C30 C31 108.8(2)
C32 C31 C13 121.1(2)
C32 C31 C30 120.4(2)
C13 C31 C30 108.4(2)
C31 C32 C33 119.2(2)
C31 C32 C50 120.0(2)
C33 C32 C50 108.3(2)
C34 C33 C32 119.0(2)
C34 C33 C52 119.8(2)
C32 C33 C52 108.4(2)
C33 C34 C14 121.1(2)
C33 C34 C35 120.5(2)
C14 C34 C35 108.3(2)
C36 C35 C16 122.2(2)
C36 C35 C34 119.2(2)
C16 C35 C34 108.5(2)
C35 C36 C53 120.5(2)
C35 C36 C37 118.3(2)
C53 C36 C37 108.3(2)
C18 C37 C36 119.1(2)
C18 C37 C39 120.3(2)
C36 C37 C39 107.7(2)
C1 C38 C82 114.4(2)
C1 C38 C20 107.04(19)
C82 C38 C20 113.4(2)
C1 C38 C17 106.35(19)
C82 C38 C17 114.2(2)
C20 C38 C17 100.2(2)
C40 C39 C54 120.1(3)
C40 C39 C37 119.8(2)
C54 C39 C37 108.2(2)
C39 C40 C41 119.8(2)
C39 C40 C60 120.2(2)
C41 C40 C60 107.7(2)
C19 C41 C42 119.4(2)
C19 C41 C40 120.2(2)
C42 C41 C40 108.1(2)
C22 C42 C41 118.6(2)
C22 C42 C43 119.9(2)
C41 C42 C43 108.3(2)
C44 C43 C60 120.1(2)
C44 C43 C42 120.1(2)
C60 C43 C42 107.9(2)
C43 C44 C24 120.1(2)
C43 C44 C45 119.9(2)
C24 C44 C45 107.8(2)
C58 C45 C46 120.2(2)
C58 C45 C44 120.0(3)
C46 C45 C44 107.7(2)
C47 C46 C25 120.2(2)
C47 C46 C45 119.9(2)
C25 C46 C45 108.0(2)
C46 C47 C48 120.1(2)
C46 C47 C28 119.7(2)
C48 C47 C28 108.1(2)
C57 C48 C47 120.3(2)
C57 C48 C49 119.9(3)
C47 C48 C49 107.9(2)
C50 C49 C48 119.9(2)
C50 C49 C29 120.0(2)
C48 C49 C29 108.0(2)
C49 C50 C32 119.9(2)
C49 C50 C51 120.0(2)
C32 C50 C51 107.7(2)
C56 C51 C52 120.3(2)
C56 C51 C50 120.1(3)
C52 C51 C50 107.8(2)
C53 C52 C33 119.8(2)
C53 C52 C51 120.3(2)
C33 C52 C51 107.8(2)
C52 C53 C36 120.2(2)
C52 C53 C54 119.4(3)
C36 C53 C54 108.3(2)
C55 C54 C39 120.2(2)
C55 C54 C53 120.4(2)
C39 C54 C53 107.5(2)
C54 C55 C59 120.2(3)
C54 C55 C56 120.0(2)
C59 C55 C56 107.3(3)
C51 C56 C57 120.0(2)
C51 C56 C55 119.6(3)
C57 C56 C55 108.1(2)
C48 C57 C56 120.1(2)
C48 C57 C58 119.4(2)
C56 C57 C58 108.1(2)
C45 C58 C59 120.3(3)
C45 C58 C57 120.2(2)
C59 C58 C57 107.9(2)
C60 C59 C58 119.8(3)
C60 C59 C55 119.6(3)
C58 C59 C55 108.4(2)
C59 C60 C43 119.9(3)
C59 C60 C40 119.7(2)
C43 C60 C40 108.0(2)
C62 C61 C66 119.3(2)
C62 C61 C9 121.5(2)
C66 C61 C9 119.3(2)
C61 C62 C63 119.7(2)
C61 C62 H62 120.1
C63 C62 H62 120.1
C64 C63 C62 120.2(3)
C64 C63 H63 119.9
C62 C63 H63 119.9
C63 C64 C65 120.7(3)
C63 C64 H64 119.7
C65 C64 H64 119.7
C64 C65 C66 118.7(2)
C64 C65 C67 121.3(3)
C66 C65 C67 120.1(3)
C65 C66 C61 121.4(2)
C65 C66 H66 119.3
C61 C66 H66 119.3
C65 C67 H67A 109.5
C65 C67 H67B 109.5
H67A C67 H67B 109.5
C65 C67 H67C 109.5
H67A C67 H67C 109.5
H67B C67 H67C 109.5
C69 C68 C73 119.1(2)
C69 C68 C12 120.6(2)
C73 C68 C12 120.3(2)
C70 C69 C68 120.1(2)
C70 C69 H69 120.0
C68 C69 H69 120.0
C69 C70 C71 120.3(2)
C69 C70 H70 119.8
C71 C70 H70 119.8
C70 C71 C72 120.7(2)
C70 C71 H71 119.6
C72 C71 H71 119.6
C73 C72 C71 118.4(2)
C73 C72 C74 120.9(2)
C71 C72 C74 120.7(2)
C72 C73 C68 121.4(2)
C72 C73 H73 119.3
C68 C73 H73 119.3
C72 C74 H74A 109.5
C72 C74 H74B 109.5
H74A C74 H74B 109.5
C72 C74 H74C 109.5
H74A C74 H74C 109.5
H74B C74 H74C 109.5
C76 C75 C80 118.6(2)
C76 C75 C15 122.6(2)
C80 C75 C15 118.6(2)
C77 C76 C75 119.7(2)
C77 C76 H76 120.2
C75 C76 H76 120.2
C78 C77 C76 120.8(3)
C78 C77 H77 119.6
C76 C77 H77 119.6
C77 C78 C79 120.4(3)
C77 C78 H78 119.8
C79 C78 H78 119.8
C80 C79 C78 118.3(2)
C80 C79 C81 119.9(2)
C78 C79 C81 121.8(2)
C79 C80 C75 122.1(2)
C79 C80 H80 118.9
C75 C80 H80 118.9
C79 C81 H81A 109.5
C79 C81 H81B 109.5
H81A C81 H81B 109.5
C79 C81 H81C 109.5
H81A C81 H81C 109.5
H81B C81 H81C 109.5
C83 C82 C87 118.4(3)
C83 C82 C38 120.3(2)
C87 C82 C38 121.1(3)
C84 C83 C82 120.5(3)
C84 C83 H83 119.8
C82 C83 H83 119.8
C83 C84 C85 119.7(3)
C83 C84 H84 120.1
C85 C84 H84 120.1
C86 C85 C84 120.9(3)
C86 C85 H85 119.5
C84 C85 H85 119.5
C85 C86 C87 118.6(3)
C85 C86 C88 120.6(4)
C87 C86 C88 120.5(4)
C86 C87 C82 121.8(3)
C86 C87 H87 119.1
C82 C87 H87 119.1
C86 C88 H88A 109.5
C86 C88 H88B 109.5
H88A C88 H88B 109.5
C86 C88 H88C 109.5
H88A C88 H88C 109.5
H88B C88 H88C 109.5
C94 C89 C90 118.8(2)
C94 C89 C6 120.5(2)
C90 C89 C6 120.6(2)
C91 C90 C89 120.1(3)
C91 C90 H90 120.0
C89 C90 H90 120.0
C92 C91 C90 120.6(3)
C92 C91 H91 119.7
C90 C91 H91 119.7
C91 C92 C93 120.6(3)
C91 C92 H92 119.7
C93 C92 H92 119.7
C92 C93 C94 118.3(3)
C92 C93 C95 121.5(3)
C94 C93 C95 120.2(3)
C89 C94 C93 121.5(3)
C89 C94 H94 119.2
C93 C94 H94 119.2
C93 C95 H95A 109.5
C93 C95 H95B 109.5
H95A C95 H95B 109.5
C93 C95 H95C 109.5
H95A C95 H95C 109.5
H95B C95 H95C 109.5
C100 C96 C97 107.7(2)
C100 C96 C113 124.1(2)
C97 C96 C113 123.1(2)
C98 C97 C96 108.4(2)
C98 C97 C110 124.3(2)
C96 C97 C110 124.0(2)
C97 C98 C99 108.5(2)
C97 C98 C107 124.3(2)
C99 C98 C107 123.8(2)
C100 C99 C98 106.4(2)
C100 C99 C104 122.3(2)
C98 C99 C104 122.6(2)
C96 C100 C99 108.7(2)
C96 C100 C101 124.0(2)
C99 C100 C101 124.7(2)
C100 C101 C184 113.0(2)
C100 C101 C115 106.79(19)
C184 C101 C115 114.42(18)
C100 C101 C102 106.79(19)
C184 C101 C102 114.55(19)
C115 C101 C102 100.20(18)
C103 C102 C117 119.4(2)
C103 C102 C101 124.1(2)
C117 C102 C101 109.64(19)
C102 C103 C120 119.4(2)
C102 C103 C104 124.6(2)
C120 C103 C104 109.8(2)
C99 C104 C156 113.5(2)
C99 C104 C103 108.56(19)
C156 C104 C103 114.59(19)
C99 C104 C105 107.8(2)
C156 C104 C105 111.27(18)
C103 C104 C105 100.22(19)
C106 C105 C121 120.1(2)
C106 C105 C104 124.8(2)
C121 C105 C104 109.5(2)
C105 C106 C124 119.6(2)
C105 C106 C107 125.0(2)
C124 C106 C107 109.3(2)
C98 C107 C163 114.5(2)
C98 C107 C106 106.82(19)
C163 C107 C106 114.79(19)
C98 C107 C108 106.56(19)
C163 C107 C108 112.29(19)
C106 C107 C108 100.65(18)
C109 C108 C125 119.3(2)
C109 C108 C107 124.9(2)
C125 C108 C107 109.5(2)
C108 C109 C128 119.8(2)
C108 C109 C110 123.5(2)
C128 C109 C110 109.8(2)
C97 C110 C170 113.7(2)
C97 C110 C109 107.11(19)
C170 C110 C109 114.86(19)
C97 C110 C111 106.66(19)
C170 C110 C111 112.83(19)
C109 C110 C111 100.51(18)
C112 C111 C129 119.9(2)
C112 C111 C110 124.5(2)
C129 C111 C110 109.5(2)
C111 C112 C131 119.2(2)
C111 C112 C113 124.5(2)
C131 C112 C113 109.7(2)
C96 C113 C177 114.8(2)
C96 C113 C112 107.59(19)
C177 C113 C112 114.84(19)
C96 C113 C114 106.85(19)
C177 C113 C114 111.37(18)
C112 C113 C114 100.14(18)
C115 C114 C132 120.1(2)
C115 C114 C113 124.1(2)
C132 C114 C113 109.8(2)
C114 C115 C116 119.1(2)
C114 C115 C101 124.3(2)
C116 C115 C101 110.1(2)
C134 C116 C115 121.4(2)
C134 C116 C117 120.0(2)
C115 C116 C117 108.5(2)
C118 C117 C102 121.6(2)
C118 C117 C116 119.7(2)
C102 C117 C116 108.7(2)
C117 C118 C119 118.8(2)
C117 C118 C136 120.3(2)
C119 C118 C136 108.0(2)
C120 C119 C118 119.1(2)
C120 C119 C138 120.3(2)
C118 C119 C138 107.9(2)
C119 C120 C103 121.6(2)
C119 C120 C121 119.6(2)
C103 C120 C121 108.7(2)
C122 C121 C105 121.0(2)
C122 C121 C120 120.2(2)
C105 C121 C120 108.4(2)
C121 C122 C123 119.0(2)
C121 C122 C139 120.3(2)
C123 C122 C139 108.0(2)
C124 C123 C122 119.2(2)
C124 C123 C141 119.9(2)
C122 C123 C141 108.4(2)
C123 C124 C106 121.0(2)
C123 C124 C125 119.8(2)
C106 C124 C125 109.1(2)
C126 C125 C108 121.6(2)
C126 C125 C124 120.1(2)
C108 C125 C124 108.3(2)
C125 C126 C127 119.0(2)
C125 C126 C142 120.2(2)
C127 C126 C142 107.8(2)
C128 C127 C126 118.7(2)
C128 C127 C155 120.4(2)
C126 C127 C155 108.3(2)
C127 C128 C109 121.4(2)
C127 C128 C129 119.5(2)
C109 C128 C129 108.6(2)
C152 C129 C111 121.4(2)
C152 C129 C128 120.1(2)
C111 C129 C128 108.8(2)
C131 C130 C152 118.8(2)
C131 C130 C147 120.2(2)
C152 C130 C147 108.3(2)
C130 C131 C112 121.6(2)
C130 C131 C132 119.6(2)
C112 C131 C132 108.6(2)
C133 C132 C114 121.1(2)
C133 C132 C131 120.3(2)
C114 C132 C131 108.8(2)
C132 C133 C134 119.0(2)
C132 C133 C148 120.0(2)
C134 C133 C148 108.3(2)
C116 C134 C133 119.0(2)
C116 C134 C135 120.0(2)
C133 C134 C135 108.1(2)
C136 C135 C134 120.0(2)
C136 C135 C149 119.9(2)
C134 C135 C149 107.8(2)
C135 C136 C137 120.2(3)
C135 C136 C118 119.9(2)
C137 C136 C118 108.3(2)
C151 C137 C136 120.0(2)
C151 C137 C138 120.1(2)
C136 C137 C138 107.5(2)
C139 C138 C137 119.7(2)
C139 C138 C119 120.0(2)
C137 C138 C119 108.2(2)
C138 C139 C140 120.2(2)
C138 C139 C122 119.6(2)
C140 C139 C122 108.1(2)
C153 C140 C139 120.4(2)
C153 C140 C141 119.4(2)
C139 C140 C141 107.9(2)
C142 C141 C123 120.2(2)
C142 C141 C140 120.2(2)
C123 C141 C140 107.6(2)
C141 C142 C143 120.3(2)
C141 C142 C126 119.7(2)
C143 C142 C126 108.0(2)
C144 C143 C155 120.3(2)
C144 C143 C142 119.7(2)
C155 C143 C142 108.0(2)
C143 C144 C145 119.7(3)
C143 C144 C153 120.3(2)
C145 C144 C153 107.8(2)
C146 C145 C150 120.0(2)
C146 C145 C144 119.9(2)
C150 C145 C144 108.0(2)
C145 C146 C147 120.2(3)
C145 C146 C154 120.2(2)
C147 C146 C154 107.7(2)
C148 C147 C146 119.5(3)
C148 C147 C130 120.2(2)
C146 C147 C130 108.0(2)
C147 C148 C149 120.6(2)
C147 C148 C133 119.6(2)
C149 C148 C133 107.6(2)
C150 C149 C148 119.7(3)
C150 C149 C135 120.2(2)
C148 C149 C135 108.2(2)
C149 C150 C145 120.0(3)
C149 C150 C151 119.5(3)
C145 C150 C151 108.4(2)
C137 C151 C153 120.2(2)
C137 C151 C150 120.1(2)
C153 C151 C150 107.6(2)
C129 C152 C130 119.0(2)
C129 C152 C154 120.3(2)
C130 C152 C154 107.9(2)
C140 C153 C151 119.4(3)
C140 C153 C144 120.1(2)
C151 C153 C144 108.3(2)
C155 C154 C146 119.9(2)
C155 C154 C152 119.9(2)
C146 C154 C152 108.1(2)
C154 C155 C143 120.0(2)
C154 C155 C127 119.8(2)
C143 C155 C127 107.8(2)
C157 C156 C161 118.9(2)
C157 C156 C104 122.4(2)
C161 C156 C104 118.7(2)
C156 C157 C158 119.9(3)
C156 C157 H157 120.1
C158 C157 H157 120.1
C159 C158 C157 120.5(3)
C159 C158 H158 119.8
C157 C158 H158 119.8
C158 C159 C160 120.9(3)
C158 C159 H159 119.5
C160 C159 H159 119.5
C159 C160 C161 118.1(3)
C159 C160 C162 121.5(3)
C161 C160 C162 120.5(3)
C160 C161 C156 121.7(3)
C160 C161 H161 119.1
C156 C161 H161 119.1
C160 C162 H16A 109.5
C160 C162 H16B 109.5
H16A C162 H16B 109.5
C160 C162 H16C 109.5
H16A C162 H16C 109.5
H16B C162 H16C 109.5
C164 C163 C168 119.2(2)
C164 C163 C107 121.1(2)
C168 C163 C107 119.6(2)
C163 C164 C165 119.7(3)
C163 C164 H164 120.2
C165 C164 H164 120.2
C166 C165 C164 120.6(3)
C166 C165 H165 119.7
C164 C165 H165 119.7
C165 C166 C167 120.3(3)
C165 C166 H166 119.9
C167 C166 H166 119.9
C166 C167 C168 118.8(3)
C166 C167 C169 122.1(3)
C168 C167 C169 119.1(3)
C167 C168 C163 121.4(3)
C167 C168 H168 119.3
C163 C168 H168 119.3
C167 C169 H16D 109.5
C167 C169 H16E 109.5
H16D C169 H16E 109.5
C167 C169 H16F 109.5
H16D C169 H16F 109.5
H16E C169 H16F 109.5
C175 C170 C171 119.2(2)
C175 C170 C110 119.1(2)
C171 C170 C110 121.8(2)
C170 C171 C172 119.8(2)
C170 C171 H171 120.1
C172 C171 H171 120.1
C173 C172 C171 120.6(2)
C173 C172 H172 119.7
C171 C172 H172 119.7
C172 C173 C174 120.2(2)
C172 C173 H173 119.9
C174 C173 H173 119.9
C175 C174 C173 118.5(2)
C175 C174 C176 120.1(3)
C173 C174 C176 121.3(3)
C170 C175 C174 121.7(2)
C170 C175 H175 119.2
C174 C175 H175 119.2
C174 C176 H17A 109.5
C174 C176 H17B 109.5
H17A C176 H17B 109.5
C174 C176 H17C 109.5
H17A C176 H17C 109.5
H17B C176 H17C 109.5
C182 C177 C178 119.1(2)
C182 C177 C113 120.0(2)
C178 C177 C113 120.9(2)
C179 C178 C177 119.8(2)
C179 C178 H178 120.1
C177 C178 H178 120.1
C180 C179 C178 120.5(3)
C180 C179 H179 119.8
C178 C179 H179 119.8
C179 C180 C181 120.8(2)
C179 C180 H180 119.6
C181 C180 H180 119.6
C180 C181 C182 118.2(2)
C180 C181 C183 121.3(2)
C182 C181 C183 120.5(3)
C177 C182 C181 121.7(2)
C177 C182 H182 119.1
C181 C182 H182 119.1
C181 C183 H18A 109.5
C181 C183 H18B 109.5
H18A C183 H18B 109.5
C181 C183 H18C 109.5
H18A C183 H18C 109.5
H18B C183 H18C 109.5
C189 C184 C185 118.8(2)
C189 C184 C101 121.3(2)
C185 C184 C101 119.9(2)
C186 C185 C184 120.3(2)
C186 C185 H185 119.9
C184 C185 H185 119.9
C185 C186 C187 120.5(2)
C185 C186 H186 119.7
C187 C186 H186 119.7
C186 C187 C188 120.4(2)
C186 C187 H187 119.8
C188 C187 H187 119.8
C187 C188 C189 118.5(2)
C187 C188 C190 121.5(2)
C189 C188 C190 120.0(2)
C184 C189 C188 121.6(2)
C184 C189 H189 119.2
C188 C189 H189 119.2
C188 C190 H19A 109.5
C188 C190 H19B 109.5
H19A C190 H19B 109.5
C188 C190 H19C 109.5
H19A C190 H19C 109.5
H19B C190 H19C 109.5
C192 C191 C196 122.0(4)
C192 C191 Cl1 119.1(3)
C196 C191 Cl1 118.9(3)
C191 C192 C193 118.2(3)
C191 C192 H192 120.9
C193 C192 H192 120.9
C192 C193 C194 120.7(4)
C192 C193 H193 119.7
C194 C193 H193 119.7
C195 C194 C193 119.0(5)
C195 C194 H194 120.5
C193 C194 H194 120.5
C196 C195 C194 121.5(4)
C196 C195 H195 119.2
C194 C195 H195 119.2
C195 C196 C191 118.5(4)
C195 C196 H196 120.8
C191 C196 H196 120.8
C202 C197 C198 121.4(3)
C202 C197 Cl2 119.5(2)
C198 C197 Cl2 119.1(2)
C199 C198 C197 119.1(3)
C199 C198 H198 120.4
C197 C198 H198 120.4
C200 C199 C198 119.9(3)
C200 C199 H199 120.1
C198 C199 H199 120.1
C199 C200 C201 120.5(3)
C199 C200 H200 119.7
C201 C200 H200 119.7
C200 C201 C202 120.6(3)
C200 C201 H201 119.7
C202 C201 H201 119.7
C197 C202 C201 118.4(3)
C197 C202 H202 120.8
C201 C202 H202 120.8
C204 C203 C208 120.0
C204 C203 Cl3 119.0(2)
C208 C203 Cl3 120.9(2)
C203 C204 C205 120.0
C203 C204 H204 120.0
C205 C204 H204 120.0
C204 C205 C206 120.0
C204 C205 H205 120.0
C206 C205 H205 120.0
C205 C206 C207 120.0
C205 C206 H206 120.0
C207 C206 H206 120.0
C208 C207 C206 120.0
C208 C207 H207 120.0
C206 C207 H207 120.0
C207 C208 C203 120.0
C207 C208 H208 120.0
C203 C208 H208 120.0
C216 C215 C220 120.0
C216 C215 Cl3A 122.8(5)
C220 C215 Cl3A 117.1(4)
C217 C216 C215 120.0
C217 C216 H216 120.0
C215 C216 H216 120.0
C216 C217 C218 120.0
C216 C217 H217 120.0
C218 C217 H217 120.0
C219 C218 C217 120.0
C219 C218 H218 120.0
C217 C218 H218 120.0
C218 C219 C220 120.0
C218 C219 H219 120.0
C220 C219 H219 120.0
C219 C220 C215 120.0
C219 C220 H220 120.0
C215 C220 H220 120.0

loop_
_geom_bond_atom_site_label_1
_geom_bond_atom_site_label_2
_geom_bond_distance
Cl4 C209 1.732(6)
C209 C210 1.3900
C209 C214 1.3900
C210 C211 1.3900
C210 H210 0.9500
C211 C212 1.3900
C211 H211 0.9500
C212 C213 1.3900
C212 H212 0.9500
C213 C214 1.3900
C213 H213 0.9500
C214 H214 0.9500
Cl4A C221 1.692(10)
C221 C222 1.3900
C221 C226 1.3900
C222 C223 1.3900
C222 H222 0.9500
C223 C224 1.3900
C223 H223 0.9500
C224 C225 1.3900
C224 H224 0.9500
C225 C226 1.3900
C225 H225 0.9500
C226 H226 0.9500
Cl4B C229 1.749(15)
C227 C228 1.3900
C227 C232 1.3900
C227 H227 0.9500
C228 C229 1.3900
C228 H228 0.9500
C229 C230 1.3900
C230 C231 1.3900
C230 H230 0.9500
C231 C232 1.3900
C231 H231 0.9500
C232 H232 0.9500
C1 C5 1.365(3)
C1 C2 1.508(3)
C1 C38 1.518(3)
C2 C3 1.504(3)
C2 C15 1.549(3)
C2 H2 1.0421
C3 C4 1.359(3)
C3 C12 1.516(3)
C4 C5 1.463(3)
C4 C9 1.512(3)
C5 C6 1.508(3)
C6 C89 1.538(3)
C6 C7 1.538(3)
C6 C21 1.542(3)
C7 C8 1.378(3)
C7 C23 1.436(3)
C8 C26 1.434(3)
C8 C9 1.545(3)
C9 C10 1.532(3)
C9 C61 1.537(3)
C10 C11 1.372(3)
C10 C27 1.441(3)
C11 C30 1.443(3)
C11 C12 1.552(3)
C12 C68 1.530(3)
C12 C13 1.538(3)
C13 C14 1.369(3)
C13 C31 1.440(3)
C14 C34 1.437(3)
C14 C15 1.532(3)
C15 C75 1.537(3)
C15 C16 1.543(3)
C16 C17 1.370(3)
C16 C35 1.435(4)
C17 C18 1.449(3)
C17 C38 1.541(3)
C18 C37 1.389(4)
C18 C19 1.451(3)
C19 C41 1.391(4)
C19 C20 1.434(3)
C20 C21 1.377(3)
C20 C38 1.539(3)
C21 C22 1.434(4)
C22 C42 1.393(4)
C22 C23 1.453(3)
C23 C24 1.391(4)
C24 C25 1.439(3)
C24 C44 1.454(4)
C25 C26 1.397(3)
C25 C46 1.448(4)
C26 C27 1.450(3)
C27 C28 1.392(3)
C28 C29 1.443(3)
C28 C47 1.455(3)
C29 C30 1.398(3)
C29 C49 1.455(4)
C30 C31 1.448(3)
C31 C32 1.395(3)
C32 C33 1.435(4)
C32 C50 1.451(4)
C33 C34 1.397(4)
C33 C52 1.449(3)
C34 C35 1.448(3)
C35 C36 1.398(4)
C36 C53 1.441(4)
C36 C37 1.442(3)
C37 C39 1.454(4)
C38 C82 1.531(4)
C39 C40 1.393(4)
C39 C54 1.446(4)
C40 C41 1.453(4)
C40 C60 1.455(4)
C41 C42 1.442(4)
C42 C43 1.450(4)
C43 C44 1.389(4)
C43 C60 1.447(4)
C44 C45 1.456(4)
C45 C58 1.388(4)
C45 C46 1.454(4)
C46 C47 1.387(4)
C47 C48 1.450(4)
C48 C57 1.398(4)
C48 C49 1.450(4)
C49 C50 1.391(4)
C50 C51 1.453(4)
C51 C56 1.388(4)
C51 C52 1.452(4)
C52 C53 1.393(4)
C53 C54 1.451(4)
C54 C55 1.392(4)
C55 C59 1.456(4)
C55 C56 1.458(4)
C56 C57 1.444(4)
C57 C58 1.454(4)
C58 C59 1.442(4)
C59 C60 1.402(4)
C61 C62 1.384(3)
C61 C66 1.394(3)
C62 C63 1.403(4)
C62 H62 0.9500
C63 C64 1.383(4)
C63 H63 0.9500
C64 C65 1.387(4)
C64 H64 0.9500
C65 C66 1.392(4)
C65 C67 1.516(4)
C66 H66 0.9500
C67 H67A 0.9800
C67 H67B 0.9800
C67 H67C 0.9800
C68 C69 1.393(3)
C68 C73 1.400(3)
C69 C70 1.388(3)
C69 H69 0.9500
C70 C71 1.390(3)
C70 H70 0.9500
C71 C72 1.396(3)
C71 H71 0.9500
C72 C73 1.394(3)
C72 C74 1.506(3)
C73 H73 0.9500
C74 H74A 0.9800
C74 H74B 0.9800
C74 H74C 0.9800
C75 C76 1.394(3)
C75 C80 1.399(3)
C76 C77 1.392(4)
C76 H76 0.9500
C77 C78 1.384(4)
C77 H77 0.9500
C78 C79 1.397(4)
C78 H78 0.9500
C79 C80 1.384(4)
C79 C81 1.515(4)
C80 H80 0.9500
C81 H81A 0.9800
C81 H81B 0.9800
C81 H81C 0.9800
C82 C83 1.386(4)
C82 C87 1.394(4)
C83 C84 1.386(4)
C83 H83 0.9500
C84 C85 1.390(5)
C84 H84 0.9500
C85 C86 1.374(5)
C85 H85 0.9500
C86 C87 1.386(5)
C86 C88 1.531(6)
C87 H87 0.9500
C88 H88A 0.9800
C88 H88B 0.9800
C88 H88C 0.9800
C89 C94 1.386(4)
C89 C90 1.391(3)
C90 C91 1.384(4)
C90 H90 0.9500
C91 C92 1.378(4)
C91 H91 0.9500
C92 C93 1.389(4)
C92 H92 0.9500
C93 C94 1.400(4)
C93 C95 1.504(4)
C94 H94 0.9500
C95 H95A 0.9800
C95 H95B 0.9800
C95 H95C 0.9800
C96 C100 1.415(3)
C96 C97 1.447(3)
C96 C113 1.512(3)
C97 C98 1.399(3)
C97 C110 1.514(3)
C98 C99 1.460(4)
C98 C107 1.514(3)
C99 C100 1.437(3)
C99 C104 1.525(3)
C100 C101 1.511(3)
C101 C184 1.535(3)
C101 C115 1.538(3)
C101 C102 1.547(3)
C102 C103 1.377(3)
C102 C117 1.439(3)
C103 C120 1.436(3)
C103 C104 1.537(3)
C104 C156 1.533(3)
C104 C105 1.543(3)
C105 C106 1.368(3)
C105 C121 1.439(3)
C106 C124 1.439(3)
C106 C107 1.534(3)
C107 C163 1.527(3)
C107 C108 1.546(3)
C108 C109 1.370(3)
C108 C125 1.439(3)
C109 C128 1.432(3)
C109 C110 1.539(3)
C110 C170 1.532(3)
C110 C111 1.543(3)
C111 C112 1.373(3)
C111 C129 1.436(3)
C112 C131 1.435(3)
C112 C113 1.541(3)
C113 C177 1.537(3)
C113 C114 1.543(3)
C114 C115 1.376(3)
C114 C132 1.431(3)
C115 C116 1.435(3)
C116 C134 1.392(3)
C116 C117 1.451(3)
C117 C118 1.390(3)
C118 C119 1.444(3)
C118 C136 1.453(4)
C119 C120 1.388(4)
C119 C138 1.456(4)
C120 C121 1.448(3)
C121 C122 1.395(3)
C122 C123 1.440(3)
C122 C139 1.447(3)
C123 C124 1.400(3)
C123 C141 1.443(4)
C124 C125 1.447(3)
C125 C126 1.390(3)
C126 C127 1.442(3)
C126 C142 1.450(3)
C127 C128 1.398(3)
C127 C155 1.450(4)
C128 C129 1.451(3)
C129 C152 1.389(4)
C130 C131 1.397(3)
C130 C152 1.441(3)
C130 C147 1.449(4)
C131 C132 1.447(3)
C132 C133 1.393(3)
C133 C134 1.440(4)
C133 C148 1.457(4)
C134 C135 1.451(4)
C135 C136 1.387(4)
C135 C149 1.452(4)
C136 C137 1.451(4)
C137 C151 1.394(4)
C137 C138 1.452(4)
C138 C139 1.393(4)
C139 C140 1.440(4)
C140 C153 1.399(4)
C140 C141 1.456(4)
C141 C142 1.396(4)
C142 C143 1.448(4)
C143 C144 1.397(4)
C143 C155 1.447(4)
C144 C145 1.452(4)
C144 C153 1.453(4)
C145 C146 1.394(4)
C145 C150 1.446(4)
C146 C147 1.449(4)
C146 C154 1.450(4)
C147 C148 1.392(4)
C148 C149 1.446(4)
C149 C150 1.399(4)
C150 C151 1.453(4)
C151 C153 1.449(4)
C152 C154 1.451(4)
C154 C155 1.393(4)
C156 C157 1.390(4)
C156 C161 1.394(4)
C157 C158 1.391(4)
C157 H157 0.9500
C158 C159 1.376(4)
C158 H158 0.9500
C159 C160 1.392(4)
C159 H159 0.9500
C160 C161 1.392(4)
C160 C162 1.508(4)
C161 H161 0.9500
C162 H16A 0.9800
C162 H16B 0.9800
C162 H16C 0.9800
C163 C164 1.389(4)
C163 C168 1.394(4)
C164 C165 1.392(4)
C164 H164 0.9500
C165 C166 1.386(5)
C165 H165 0.9500
C166 C167 1.389(5)
C166 H166 0.9500
C167 C168 1.389(4)
C167 C169 1.512(5)
C168 H168 0.9500
C169 H16D 0.9800
C169 H16E 0.9800
C169 H16F 0.9800
C170 C175 1.390(3)
C170 C171 1.390(3)
C171 C172 1.396(4)
C171 H171 0.9500
C172 C173 1.382(4)
C172 H172 0.9500
C173 C174 1.401(4)
C173 H173 0.9500
C174 C175 1.392(4)
C174 C176 1.509(4)
C175 H175 0.9500
C176 H17A 0.9800
C176 H17B 0.9800
C176 H17C 0.9800
C177 C182 1.389(3)
C177 C178 1.395(3)
C178 C179 1.392(4)
C178 H178 0.9500
C179 C180 1.386(4)
C179 H179 0.9500
C180 C181 1.392(4)
C180 H180 0.9500
C181 C182 1.400(3)
C181 C183 1.503(4)
C182 H182 0.9500
C183 H18A 0.9800
C183 H18B 0.9800
C183 H18C 0.9800
C184 C189 1.388(3)
C184 C185 1.394(3)
C185 C186 1.385(4)
C185 H185 0.9500
C186 C187 1.388(4)
C186 H186 0.9500
C187 C188 1.389(4)
C187 H187 0.9500
C188 C189 1.403(3)
C188 C190 1.508(4)
C189 H189 0.9500
C190 H19A 0.9800
C190 H19B 0.9800
C190 H19C 0.9800
Cl1 C191 1.717(5)
C191 C192 1.382(5)
C191 C196 1.388(6)
C192 C193 1.383(6)
C192 H192 0.9500
C193 C194 1.393(5)
C193 H193 0.9500
C194 C195 1.385(6)
C194 H194 0.9500
C195 C196 1.361(7)
C195 H195 0.9500
C196 H196 0.9500
Cl2 C197 1.731(3)
C197 C202 1.378(4)
C197 C198 1.386(4)
C198 C199 1.384(4)
C198 H198 0.9500
C199 C200 1.374(5)
C199 H199 0.9500
C200 C201 1.376(5)
C200 H200 0.9500
C201 C202 1.387(4)
C201 H201 0.9500
C202 H202 0.9500
Cl3 C203 1.726(3)
C203 C204 1.3900
C203 C208 1.3900
C204 C205 1.3900
C204 H204 0.9500
C205 C206 1.3900
C205 H205 0.9500
C206 C207 1.3900
C206 H206 0.9500
C207 C208 1.3900
C207 H207 0.9500
C208 H208 0.9500
Cl3A C215 1.700(5)
C215 C216 1.3900
C215 C220 1.3900
C216 C217 1.3900
C216 H216 0.9500
C217 C218 1.3900
C217 H217 0.9500
C218 C219 1.3900
C218 H218 0.9500
C219 C220 1.3900
C219 H219 0.9500
C220 H220 0.9500

loop_
_geom_torsion_atom_site_label_1
_geom_torsion_atom_site_label_2
_geom_torsion_atom_site_label_3
_geom_torsion_atom_site_label_4
_geom_torsion
C214 C209 C210 C211 0.0
Cl4 C209 C210 C211 -172.9(7)
C209 C210 C211 C212 0.0
C210 C211 C212 C213 0.0
C211 C212 C213 C214 0.0
C212 C213 C214 C209 0.0
C210 C209 C214 C213 0.0
Cl4 C209 C214 C213 173.6(6)
C226 C221 C222 C223 0.0
Cl4A C221 C222 C223 175.9(11)
C221 C222 C223 C224 0.0
C222 C223 C224 C225 0.0
C223 C224 C225 C226 0.0
C224 C225 C226 C221 0.0
C222 C221 C226 C225 0.0
Cl4A C221 C226 C225 -176.0(11)
C232 C227 C228 C229 0.0
C227 C228 C229 C230 0.0
C227 C228 C229 Cl4B 177.1(15)
C228 C229 C230 C231 0.0
Cl4B C229 C230 C231 -177.2(15)
C229 C230 C231 C232 0.0
C230 C231 C232 C227 0.0
C228 C227 C232 C231 0.0
C5 C1 C2 C3 10.8(3)
C38 C1 C2 C3 -152.0(2)
C5 C1 C2 C15 142.7(2)
C38 C1 C2 C15 -20.1(4)
C1 C2 C3 C4 -10.8(3)
C15 C2 C3 C4 -142.9(2)
C1 C2 C3 C12 153.3(2)
C15 C2 C3 C12 21.2(3)
C2 C3 C4 C5 7.1(3)
C12 C3 C4 C5 -157.1(2)
C2 C3 C4 C9 170.5(2)
C12 C3 C4 C9 6.3(4)
C2 C1 C5 C4 -7.2(3)
C38 C1 C5 C4 155.9(2)
C2 C1 C5 C6 -169.4(2)
C38 C1 C5 C6 -6.4(4)
C3 C4 C5 C1 0.1(3)
C9 C4 C5 C1 -163.7(2)
C3 C4 C5 C6 162.9(2)
C9 C4 C5 C6 -0.9(4)
C1 C5 C6 C89 -95.7(3)
C4 C5 C6 C89 104.3(3)
C1 C5 C6 C7 135.3(2)
C4 C5 C6 C7 -24.6(3)
C1 C5 C6 C21 28.2(3)
C4 C5 C6 C21 -131.7(2)
C5 C6 C7 C8 25.4(3)
C89 C6 C7 C8 -103.6(3)
C21 C6 C7 C8 136.2(2)
C5 C6 C7 C23 -125.6(2)
C89 C6 C7 C23 105.3(2)
C21 C6 C7 C23 -14.9(2)
C23 C7 C8 C26 -0.2(3)
C6 C7 C8 C26 -148.6(2)
C23 C7 C8 C9 148.4(2)
C6 C7 C8 C9 0.0(4)
C3 C4 C9 C10 -28.5(3)
C5 C4 C9 C10 132.6(2)
C3 C4 C9 C61 98.2(3)
C5 C4 C9 C61 -100.7(3)
C3 C4 C9 C8 -135.5(2)
C5 C4 C9 C8 25.6(3)
C7 C8 C9 C4 -25.5(3)
C26 C8 C9 C4 125.7(2)
C7 C8 C9 C10 -136.4(2)
C26 C8 C9 C10 14.8(2)
C7 C8 C9 C61 99.7(3)
C26 C8 C9 C61 -109.1(2)
C4 C9 C10 C11 24.6(3)
C61 C9 C10 C11 -100.7(3)
C8 C9 C10 C11 135.8(2)
C4 C9 C10 C27 -125.5(2)
C61 C9 C10 C27 109.2(2)
C8 C9 C10 C27 -14.4(2)
C27 C10 C11 C30 0.3(3)
C9 C10 C11 C30 -147.0(2)
C27 C10 C11 C12 147.8(2)
C9 C10 C11 C12 0.4(3)
C4 C3 C12 C68 -107.9(3)
C2 C3 C12 C68 90.3(3)
C4 C3 C12 C13 125.9(2)
C2 C3 C12 C13 -36.0(3)
C4 C3 C12 C11 19.9(3)
C2 C3 C12 C11 -141.9(2)
C10 C11 C12 C3 -23.1(3)
C30 C11 C12 C3 127.12(19)
C10 C11 C12 C68 105.1(3)
C30 C11 C12 C68 -104.6(2)
C10 C11 C12 C13 -133.4(2)
C30 C11 C12 C13 16.8(2)
C3 C12 C13 C14 24.5(3)
C68 C12 C13 C14 -102.6(3)
C11 C12 C13 C14 135.4(2)
C3 C12 C13 C31 -128.2(2)
C68 C12 C13 C31 104.7(2)
C11 C12 C13 C31 -17.3(2)
C31 C13 C14 C34 -1.2(3)
C12 C13 C14 C34 -151.5(2)
C31 C13 C14 C15 152.3(2)
C12 C13 C14 C15 1.9(4)
C13 C14 C15 C75 103.1(3)
C34 C14 C15 C75 -101.2(2)
C13 C14 C15 C16 -136.3(2)
C34 C14 C15 C16 19.4(2)
C13 C14 C15 C2 -19.4(3)
C34 C14 C15 C2 136.3(2)
C3 C2 C15 C14 7.8(3)
C1 C2 C15 C14 -116.7(2)
C3 C2 C15 C75 -113.1(2)
C1 C2 C15 C75 122.4(2)
C3 C2 C15 C16 117.7(2)
C1 C2 C15 C16 -6.8(3)
C14 C15 C16 C17 133.7(2)
C75 C15 C16 C17 -110.3(3)
C2 C15 C16 C17 17.1(3)
C14 C15 C16 C35 -19.0(2)
C75 C15 C16 C35 97.0(2)
C2 C15 C16 C35 -135.6(2)
C35 C16 C17 C18 0.4(3)
C15 C16 C17 C18 -149.8(2)
C35 C16 C17 C38 149.5(2)
C15 C16 C17 C38 -0.8(4)
C16 C17 C18 C37 -3.3(4)
C38 C17 C18 C37 -156.8(2)
C16 C17 C18 C19 142.1(2)
C38 C17 C18 C19 -11.4(3)
C37 C18 C19 C41 0.7(3)
C17 C18 C19 C41 -145.5(2)
C37 C18 C19 C20 146.2(2)
C17 C18 C19 C20 0.0(3)
C41 C19 C20 C21 3.2(3)
C18 C19 C20 C21 -141.8(2)
C41 C19 C20 C38 156.4(2)
C18 C19 C20 C38 11.4(3)
C19 C20 C21 C22 -0.1(3)
C38 C20 C21 C22 -149.4(2)
C19 C20 C21 C6 147.8(2)
C38 C20 C21 C6 -1.4(4)
C5 C6 C21 C20 -23.9(3)
C89 C6 C21 C20 101.9(3)
C7 C6 C21 C20 -135.8(2)
C5 C6 C21 C22 126.8(2)
C89 C6 C21 C22 -107.4(2)
C7 C6 C21 C22 14.9(2)
C20 C21 C22 C42 -3.4(3)
C6 C21 C22 C42 -155.4(2)
C20 C21 C22 C23 142.1(2)
C6 C21 C22 C23 -9.9(3)
C8 C7 C23 C24 3.2(3)
C6 C7 C23 C24 155.8(2)
C8 C7 C23 C22 -142.6(2)
C6 C7 C23 C22 10.0(3)
C42 C22 C23 C24 -0.5(3)
C21 C22 C23 C24 -146.6(2)
C42 C22 C23 C7 146.0(2)
C21 C22 C23 C7 -0.1(3)
C7 C23 C24 C25 -3.4(4)
C22 C23 C24 C25 138.7(2)
C7 C23 C24 C44 -140.3(2)
C22 C23 C24 C44 1.9(3)
C23 C24 C25 C26 0.7(4)
C44 C24 C25 C26 142.1(2)
C23 C24 C25 C46 -141.5(2)
C44 C24 C25 C46 -0.1(3)
C24 C25 C26 C8 2.2(4)
C46 C25 C26 C8 139.9(2)
C24 C25 C26 C27 -139.1(2)
C46 C25 C26 C27 -1.5(4)
C7 C8 C26 C25 -2.5(3)
C9 C8 C26 C25 -155.3(2)
C7 C8 C26 C27 142.6(2)
C9 C8 C26 C27 -10.2(3)
C11 C10 C27 C28 3.4(3)
C9 C10 C27 C28 154.9(2)
C11 C10 C27 C26 -142.2(2)
C9 C10 C27 C26 9.3(3)
C25 C26 C27 C28 0.2(3)
C8 C26 C27 C28 -145.5(2)
C25 C26 C27 C10 146.4(2)
C8 C26 C27 C10 0.7(3)
C10 C27 C28 C29 -3.6(3)
C26 C27 C28 C29 138.2(2)
C10 C27 C28 C47 -140.6(2)
C26 C27 C28 C47 1.3(4)
C27 C28 C29 C30 0.1(3)
C47 C28 C29 C30 141.8(2)
C27 C28 C29 C49 -141.5(2)
C47 C28 C29 C49 0.2(3)
C28 C29 C30 C11 3.6(3)
C49 C29 C30 C11 140.6(2)
C28 C29 C30 C31 -137.5(2)
C49 C29 C30 C31 -0.5(3)
C10 C11 C30 C29 -3.8(3)
C12 C11 C30 C29 -155.6(2)
C10 C11 C30 C31 140.9(2)
C12 C11 C30 C31 -10.9(2)
C14 C13 C31 C32 3.2(3)
C12 C13 C31 C32 157.3(2)
C14 C13 C31 C30 -142.1(2)
C12 C13 C31 C30 12.0(2)
C29 C30 C31 C32 -0.7(3)
C11 C30 C31 C32 -146.2(2)
C29 C30 C31 C13 144.9(2)
C11 C30 C31 C13 -0.6(3)
C13 C31 C32 C33 -2.3(3)
C30 C31 C32 C33 139.0(2)
C13 C31 C32 C50 -139.9(2)
C30 C31 C32 C50 1.3(3)
C31 C32 C33 C34 -0.5(3)
C50 C32 C33 C34 141.6(2)
C31 C32 C33 C52 -142.1(2)
C50 C32 C33 C52 0.0(3)
C32 C33 C34 C14 2.4(3)
C52 C33 C34 C14 139.6(2)
C32 C33 C34 C35 -138.9(2)
C52 C33 C34 C35 -1.8(3)
C13 C14 C34 C33 -1.5(3)
C15 C14 C34 C33 -158.9(2)
C13 C14 C34 C35 143.9(2)
C15 C14 C34 C35 -13.4(3)
C17 C16 C35 C36 2.7(4)
C15 C16 C35 C36 157.2(2)
C17 C16 C35 C34 -142.2(2)
C15 C16 C35 C34 12.4(3)
C33 C34 C35 C36 0.2(3)
C14 C34 C35 C36 -145.5(2)
C33 C34 C35 C16 146.3(2)
C14 C34 C35 C16 0.6(3)
C16 C35 C36 C53 -139.8(3)
C34 C35 C36 C53 1.5(3)
C16 C35 C36 C37 -2.9(4)
C34 C35 C36 C37 138.4(2)
C17 C18 C37 C36 3.0(4)
C19 C18 C37 C36 -138.6(2)
C17 C18 C37 C39 139.9(2)
C19 C18 C37 C39 -1.8(4)
C35 C36 C37 C18 0.0(4)
C53 C36 C37 C18 141.7(2)
C35 C36 C37 C39 -141.7(2)
C53 C36 C37 C39 0.0(3)
C5 C1 C38 C82 106.2(3)
C2 C1 C38 C82 -93.4(3)
C5 C1 C38 C20 -20.3(3)
C2 C1 C38 C20 140.1(2)
C5 C1 C38 C17 -126.7(2)
C2 C1 C38 C17 33.7(3)
C21 C20 C38 C1 23.8(3)
C19 C20 C38 C1 -127.8(2)
C21 C20 C38 C82 -103.3(3)
C19 C20 C38 C82 105.1(2)
C21 C20 C38 C17 134.6(2)
C19 C20 C38 C17 -17.1(2)
C16 C17 C38 C1 -23.4(3)
C18 C17 C38 C1 128.2(2)
C16 C17 C38 C82 103.8(3)
C18 C17 C38 C82 -104.6(2)
C16 C17 C38 C20 -134.7(2)
C18 C17 C38 C20 16.9(2)
C18 C37 C39 C40 1.7(4)
C36 C37 C39 C40 142.9(2)
C18 C37 C39 C54 -141.1(2)
C36 C37 C39 C54 0.0(3)
C54 C39 C40 C41 137.9(3)
C37 C39 C40 C41 -0.5(4)
C54 C39 C40 C60 0.3(4)
C37 C39 C40 C60 -138.1(3)
C20 C19 C41 C42 -2.8(4)
C18 C19 C41 C42 138.2(2)
C20 C19 C41 C40 -140.5(2)
C18 C19 C41 C40 0.5(3)
C39 C40 C41 C19 -0.6(4)
C60 C40 C41 C19 141.7(2)
C39 C40 C41 C42 -142.5(2)
C60 C40 C41 C42 -0.2(3)
C21 C22 C42 C41 3.8(3)
C23 C22 C42 C41 -137.8(2)
C21 C22 C42 C43 140.4(2)
C23 C22 C42 C43 -1.3(3)
C19 C41 C42 C22 -0.7(4)
C40 C41 C42 C22 141.5(2)
C19 C41 C42 C43 -141.8(2)
C40 C41 C42 C43 0.4(3)
C22 C42 C43 C44 1.7(4)
C41 C42 C43 C44 142.2(2)
C22 C42 C43 C60 -141.0(2)
C41 C42 C43 C60 -0.5(3)
C60 C43 C44 C24 137.9(3)
C42 C43 C44 C24 -0.3(4)
C60 C43 C44 C45 0.1(4)
C42 C43 C44 C45 -138.1(2)
C23 C24 C44 C43 -1.5(4)
C25 C24 C44 C43 -142.3(2)
C23 C24 C44 C45 140.8(2)
C25 C24 C44 C45 -0.1(3)
C43 C44 C45 C58 0.1(4)
C24 C44 C45 C58 -142.2(2)
C43 C44 C45 C46 142.5(2)
C24 C44 C45 C46 0.2(3)
C26 C25 C46 C47 1.2(4)
C24 C25 C46 C47 142.9(2)
C26 C25 C46 C45 -141.5(2)
C24 C25 C46 C45 0.2(3)
C58 C45 C46 C47 -0.8(4)
C44 C45 C46 C47 -143.1(2)
C58 C45 C46 C25 142.0(2)
C44 C45 C46 C25 -0.3(3)
C25 C46 C47 C48 -137.8(3)
C45 C46 C47 C48 0.5(4)
C25 C46 C47 C28 0.3(4)
C45 C46 C47 C28 138.6(3)
C27 C28 C47 C46 -1.6(4)
C29 C28 C47 C46 -142.7(2)
C27 C28 C47 C48 141.0(2)
C29 C28 C47 C48 -0.1(3)
C46 C47 C48 C57 -0.2(4)
C28 C47 C48 C57 -142.7(2)
C46 C47 C48 C49 142.4(2)
C28 C47 C48 C49 0.0(3)
C57 C48 C49 C50 0.5(4)
C47 C48 C49 C50 -142.3(2)
C57 C48 C49 C29 142.9(2)
C47 C48 C49 C29 0.1(3)
C30 C29 C49 C50 1.1(4)
C28 C29 C49 C50 142.2(2)
C30 C29 C49 C48 -141.2(2)
C28 C29 C49 C48 -0.2(3)
C48 C49 C50 C32 137.4(2)
C29 C49 C50 C32 -0.5(4)
C48 C49 C50 C51 -0.2(4)
C29 C49 C50 C51 -138.1(2)
C31 C32 C50 C49 -0.7(4)
C33 C32 C50 C49 -142.5(2)
C31 C32 C50 C51 141.5(2)
C33 C32 C50 C51 -0.3(3)
C49 C50 C51 C56 -0.4(4)
C32 C50 C51 C56 -142.5(2)
C49 C50 C51 C52 142.6(2)
C32 C50 C51 C52 0.4(3)
C34 C33 C52 C53 1.6(4)
C32 C33 C52 C53 142.8(2)
C34 C33 C52 C51 -141.0(2)
C32 C33 C52 C51 0.2(3)
C56 C51 C52 C53 0.1(4)
C50 C51 C52 C53 -142.7(2)
C56 C51 C52 C33 142.5(2)
C50 C51 C52 C33 -0.4(3)
C33 C52 C53 C36 0.1(4)
C51 C52 C53 C36 138.1(3)
C33 C52 C53 C54 -138.1(3)
C51 C52 C53 C54 -0.1(4)
C35 C36 C53 C52 -1.7(4)
C37 C36 C53 C52 -142.4(2)
C35 C36 C53 C54 140.6(2)
C37 C36 C53 C54 0.0(3)
C40 C39 C54 C55 0.1(4)
C37 C39 C54 C55 142.8(2)
C40 C39 C54 C53 -142.7(2)
C37 C39 C54 C53 -0.1(3)
C52 C53 C54 C55 0.0(4)
C36 C53 C54 C55 -142.7(2)
C52 C53 C54 C39 142.7(2)
C36 C53 C54 C39 0.1(3)
C39 C54 C55 C59 -0.7(4)
C53 C54 C55 C59 137.5(3)
C39 C54 C55 C56 -137.9(3)
C53 C54 C55 C56 0.2(4)
C52 C51 C56 C57 -137.8(3)
C50 C51 C56 C57 0.6(4)
C52 C51 C56 C55 0.1(4)
C50 C51 C56 C55 138.4(3)
C54 C55 C56 C51 -0.3(4)
C59 C55 C56 C51 -142.3(2)
C54 C55 C56 C57 142.1(2)
C59 C55 C56 C57 0.0(3)
C47 C48 C57 C56 137.9(3)
C49 C48 C57 C56 -0.3(4)
C47 C48 C57 C58 0.2(4)
C49 C48 C57 C58 -138.1(3)
C51 C56 C57 C48 -0.2(4)
C55 C56 C57 C48 -142.4(2)
C51 C56 C57 C58 141.7(2)
C55 C56 C57 C58 -0.4(3)
C46 C45 C58 C59 -138.1(3)
C44 C45 C58 C59 -0.3(4)
C46 C45 C58 C57 0.7(4)
C44 C45 C58 C57 138.4(3)
C48 C57 C58 C45 -0.4(4)
C56 C57 C58 C45 -142.6(3)
C48 C57 C58 C59 142.9(3)
C56 C57 C58 C59 0.7(3)
C45 C58 C59 C60 0.3(4)
C57 C58 C59 C60 -143.0(2)
C45 C58 C59 C55 142.6(2)
C57 C58 C59 C55 -0.6(3)
C54 C55 C59 C60 0.8(4)
C56 C55 C59 C60 142.8(2)
C54 C55 C59 C58 -141.6(2)
C56 C55 C59 C58 0.4(3)
C58 C59 C60 C43 0.0(4)
C55 C59 C60 C43 -138.1(3)
C58 C59 C60 C40 137.8(3)
C55 C59 C60 C40 -0.4(4)
C44 C43 C60 C59 -0.2(4)
C42 C43 C60 C59 142.5(2)
C44 C43 C60 C40 -142.3(2)
C42 C43 C60 C40 0.4(3)
C39 C40 C60 C59 -0.2(4)
C41 C40 C60 C59 -142.3(2)
C39 C40 C60 C43 142.0(2)
C41 C40 C60 C43 -0.1(3)
C4 C9 C61 C62 -120.6(2)
C10 C9 C61 C62 1.4(3)
C8 C9 C61 C62 117.4(3)
C4 C9 C61 C66 58.2(3)
C10 C9 C61 C66 -179.9(2)
C8 C9 C61 C66 -63.8(3)
C66 C61 C62 C63 0.1(4)
C9 C61 C62 C63 178.9(3)
C61 C62 C63 C64 -0.8(5)
C62 C63 C64 C65 0.2(5)
C63 C64 C65 C66 1.0(5)
C63 C64 C65 C67 -178.5(3)
C64 C65 C66 C61 -1.6(4)
C67 C65 C66 C61 177.9(3)
C62 C61 C66 C65 1.1(4)
C9 C61 C66 C65 -177.7(2)
C3 C12 C68 C69 28.8(3)
C13 C12 C68 C69 151.2(2)
C11 C12 C68 C69 -95.2(3)
C3 C12 C68 C73 -148.8(2)
C13 C12 C68 C73 -26.4(3)
C11 C12 C68 C73 87.2(3)
C73 C68 C69 C70 -0.6(3)
C12 C68 C69 C70 -178.2(2)
C68 C69 C70 C71 0.7(4)
C69 C70 C71 C72 -0.1(4)
C70 C71 C72 C73 -0.7(4)
C70 C71 C72 C74 178.0(2)
C71 C72 C73 C68 0.8(4)
C74 C72 C73 C68 -177.9(2)
C69 C68 C73 C72 -0.2(3)
C12 C68 C73 C72 177.5(2)
C14 C15 C75 C76 109.9(3)
C16 C15 C75 C76 -0.9(3)
C2 C15 C75 C76 -128.1(2)
C14 C15 C75 C80 -66.9(3)
C16 C15 C75 C80 -177.7(2)
C2 C15 C75 C80 55.1(3)
C80 C75 C76 C77 -0.6(4)
C15 C75 C76 C77 -177.4(3)
C75 C76 C77 C78 1.3(5)
C76 C77 C78 C79 -1.0(5)
C77 C78 C79 C80 0.1(4)
C77 C78 C79 C81 179.4(3)
C78 C79 C80 C75 0.6(4)
C81 C79 C80 C75 -178.7(3)
C76 C75 C80 C79 -0.3(4)
C15 C75 C80 C79 176.6(2)
C1 C38 C82 C83 70.2(3)
C20 C38 C82 C83 -166.7(2)
C17 C38 C82 C83 -52.7(3)
C1 C38 C82 C87 -105.1(3)
C20 C38 C82 C87 18.1(4)
C17 C38 C82 C87 132.0(3)
C87 C82 C83 C84 -1.2(4)
C38 C82 C83 C84 -176.5(3)
C82 C83 C84 C85 1.5(5)
C83 C84 C85 C86 0.8(6)
C84 C85 C86 C87 -3.3(7)
C84 C85 C86 C88 169.7(4)
C85 C86 C87 C82 3.7(7)
C88 C86 C87 C82 -169.2(4)
C83 C82 C87 C86 -1.5(6)
C38 C82 C87 C86 173.8(4)
C5 C6 C89 C94 33.1(3)
C7 C6 C89 C94 158.4(2)
C21 C6 C89 C94 -87.7(3)
C5 C6 C89 C90 -149.7(2)
C7 C6 C89 C90 -24.4(3)
C21 C6 C89 C90 89.5(3)
C94 C89 C90 C91 1.1(4)
C6 C89 C90 C91 -176.1(2)
C89 C90 C91 C92 -0.5(4)
C90 C91 C92 C93 -1.1(4)
C91 C92 C93 C94 2.0(4)
C91 C92 C93 C95 -176.3(3)
C90 C89 C94 C93 -0.2(4)
C6 C89 C94 C93 177.1(2)
C92 C93 C94 C89 -1.3(4)
C95 C93 C94 C89 176.9(3)
C100 C96 C97 C98 2.2(3)
C113 C96 C97 C98 157.9(2)
C100 C96 C97 C110 -157.9(2)
C113 C96 C97 C110 -2.3(4)
C96 C97 C98 C99 1.5(3)
C110 C97 C98 C99 161.5(2)
C96 C97 C98 C107 -158.1(2)
C110 C97 C98 C107 1.9(4)
C97 C98 C99 C100 -4.5(3)
C107 C98 C99 C100 155.2(2)
C97 C98 C99 C104 -152.6(2)
C107 C98 C99 C104 7.0(4)
C97 C96 C100 C99 -5.0(3)
C113 C96 C100 C99 -160.4(2)
C97 C96 C100 C101 157.3(2)
C113 C96 C100 C101 2.0(4)
C98 C99 C100 C96 5.8(3)
C104 C99 C100 C96 154.1(3)
C98 C99 C100 C101 -156.4(2)
C104 C99 C100 C101 -8.1(4)
C96 C100 C101 C184 101.4(3)
C99 C100 C101 C184 -99.0(3)
C96 C100 C101 C115 -25.3(3)
C99 C100 C101 C115 134.3(3)
C96 C100 C101 C102 -131.8(2)
C99 C100 C101 C102 27.8(3)
C100 C101 C102 C103 -23.5(3)
C184 C101 C102 C103 102.4(3)
C115 C101 C102 C103 -134.7(2)
C100 C101 C102 C117 127.1(2)
C184 C101 C102 C117 -107.1(2)
C115 C101 C102 C117 15.9(2)
C117 C102 C103 C120 0.6(3)
C101 C102 C103 C120 148.5(2)
C117 C102 C103 C104 -148.7(2)
C101 C102 C103 C104 -0.8(4)
C100 C99 C104 C156 111.3(3)
C98 C99 C104 C156 -105.4(3)
C100 C99 C104 C103 -17.3(3)
C98 C99 C104 C103 125.9(3)
C100 C99 C104 C105 -125.0(3)
C98 C99 C104 C105 18.2(3)
C102 C103 C104 C99 21.8(3)
C120 C103 C104 C99 -130.0(2)
C102 C103 C104 C156 -106.2(3)
C120 C103 C104 C156 102.0(2)
C102 C103 C104 C105 134.6(2)
C120 C103 C104 C105 -17.2(2)
C99 C104 C105 C106 -22.5(3)
C156 C104 C105 C106 102.5(3)
C103 C104 C105 C106 -135.9(2)
C99 C104 C105 C121 131.0(2)
C156 C104 C105 C121 -104.0(2)
C103 C104 C105 C121 17.6(2)
C121 C105 C106 C124 -0.7(3)
C104 C105 C106 C124 150.2(2)
C121 C105 C106 C107 -150.1(2)
C104 C105 C106 C107 0.8(4)
C97 C98 C107 C163 -102.6(3)
C99 C98 C107 C163 100.8(3)
C97 C98 C107 C106 129.1(3)
C99 C98 C107 C106 -27.4(3)
C97 C98 C107 C108 22.1(3)
C99 C98 C107 C108 -134.4(3)
C105 C106 C107 C98 24.0(3)
C124 C106 C107 C98 -128.1(2)
C105 C106 C107 C163 -104.1(3)
C124 C106 C107 C163 103.8(2)
C105 C106 C107 C108 135.1(2)
C124 C106 C107 C108 -17.0(2)
C98 C107 C108 C109 -23.5(3)
C163 C107 C108 C109 102.6(3)
C106 C107 C108 C109 -134.8(2)
C98 C107 C108 C125 128.1(2)
C163 C107 C108 C125 -105.8(2)
C106 C107 C108 C125 16.8(2)
C125 C108 C109 C128 -0.4(3)
C107 C108 C109 C128 148.6(2)
C125 C108 C109 C110 -148.4(2)
C107 C108 C109 C110 0.6(4)
C98 C97 C110 C170 103.2(3)
C96 C97 C110 C170 -99.8(3)
C98 C97 C110 C109 -24.8(3)
C96 C97 C110 C109 132.2(2)
C98 C97 C110 C111 -131.8(2)
C96 C97 C110 C111 25.2(3)
C108 C109 C110 C97 23.4(3)
C128 C109 C110 C97 -127.3(2)
C108 C109 C110 C170 -103.9(3)
C128 C109 C110 C170 105.3(2)
C108 C109 C110 C111 134.7(2)
C128 C109 C110 C111 -16.1(2)
C97 C110 C111 C112 -24.7(3)
C170 C110 C111 C112 100.9(3)
C109 C110 C111 C112 -136.3(2)
C97 C110 C111 C129 127.5(2)
C170 C110 C111 C129 -106.9(2)
C109 C110 C111 C129 15.9(2)
C129 C111 C112 C131 -0.4(3)
C110 C111 C112 C131 149.1(2)
C129 C111 C112 C113 -148.9(2)
C110 C111 C112 C113 0.7(4)
C100 C96 C113 C177 -101.2(3)
C97 C96 C113 C177 107.1(3)
C100 C96 C113 C112 129.6(3)
C97 C96 C113 C112 -22.1(3)
C100 C96 C113 C114 22.8(3)
C97 C96 C113 C114 -128.9(3)
C111 C112 C113 C96 23.1(3)
C131 C112 C113 C96 -127.8(2)
C111 C112 C113 C177 -106.0(3)
C131 C112 C113 C177 103.0(2)
C111 C112 C113 C114 134.6(2)
C131 C112 C113 C114 -16.4(2)
C96 C113 C114 C115 -24.2(3)
C177 C113 C114 C115 101.9(3)
C112 C113 C114 C115 -136.2(2)
C96 C113 C114 C132 128.4(2)
C177 C113 C114 C132 -105.5(2)
C112 C113 C114 C132 16.3(2)
C132 C114 C115 C116 -0.3(3)
C113 C114 C115 C116 149.6(2)
C132 C114 C115 C101 -149.2(2)
C113 C114 C115 C101 0.7(4)
C100 C101 C115 C114 24.0(3)
C184 C101 C115 C114 -101.8(3)
C102 C101 C115 C114 135.2(2)
C100 C101 C115 C116 -127.3(2)
C184 C101 C115 C116 107.0(2)
C102 C101 C115 C116 -16.1(2)
C114 C115 C116 C134 3.4(3)
C101 C115 C116 C134 156.4(2)
C114 C115 C116 C117 -142.0(2)
C101 C115 C116 C117 11.0(3)
C103 C102 C117 C118 -3.7(3)
C101 C102 C117 C118 -155.9(2)
C103 C102 C117 C116 141.6(2)
C101 C102 C117 C116 -10.5(3)
C134 C116 C117 C118 -0.1(3)
C115 C116 C117 C118 145.9(2)
C134 C116 C117 C102 -146.2(2)
C115 C116 C117 C102 -0.2(3)
C102 C117 C118 C119 3.3(4)
C116 C117 C118 C119 -138.3(2)
C102 C117 C118 C136 140.2(2)
C116 C117 C118 C136 -1.5(3)
C117 C118 C119 C120 0.1(4)
C136 C118 C119 C120 -141.5(2)
C117 C118 C119 C138 142.0(2)
C136 C118 C119 C138 0.4(3)
C118 C119 C120 C103 -3.2(4)
C138 C119 C120 C103 -140.3(2)
C118 C119 C120 C121 138.3(2)
C138 C119 C120 C121 1.2(3)
C102 C103 C120 C119 2.9(3)
C104 C103 C120 C119 156.3(2)
C102 C103 C120 C121 -142.3(2)
C104 C103 C120 C121 11.1(3)
C106 C105 C121 C122 -2.2(3)
C104 C105 C121 C122 -157.1(2)
C106 C105 C121 C120 142.7(2)
C104 C105 C121 C120 -12.2(3)
C119 C120 C121 C122 0.0(3)
C103 C120 C121 C122 146.0(2)
C119 C120 C121 C105 -145.3(2)
C103 C120 C121 C105 0.7(3)
C105 C121 C122 C123 2.6(3)
C120 C121 C122 C123 -138.4(2)
C105 C121 C122 C139 139.7(2)
C120 C121 C122 C139 -1.2(3)
C121 C122 C123 C124 -0.1(3)
C139 C122 C123 C124 -142.0(2)
C121 C122 C123 C141 141.9(2)
C139 C122 C123 C141 0.0(3)
C122 C123 C124 C106 -2.8(3)
C141 C123 C124 C106 -140.3(2)
C122 C123 C124 C125 138.9(2)
C141 C123 C124 C125 1.4(3)
C105 C106 C124 C123 3.2(3)
C107 C106 C124 C123 156.9(2)
C105 C106 C124 C125 -142.1(2)
C107 C106 C124 C125 11.6(3)
C109 C108 C125 C126 -3.0(3)
C107 C108 C125 C126 -156.5(2)
C109 C108 C125 C124 142.5(2)
C107 C108 C125 C124 -11.0(3)
C123 C124 C125 C126 -0.1(3)
C106 C124 C125 C126 145.7(2)
C123 C124 C125 C108 -146.2(2)
C106 C124 C125 C108 -0.4(3)
C108 C125 C126 C127 3.5(3)
C124 C125 C126 C127 -138.1(2)
C108 C125 C126 C142 140.1(2)
C124 C125 C126 C142 -1.5(3)
C125 C126 C127 C128 -0.5(3)
C142 C126 C127 C128 -141.9(2)
C125 C126 C127 C155 141.5(2)
C142 C126 C127 C155 0.1(3)
C126 C127 C128 C109 -2.9(3)
C155 C127 C128 C109 -140.3(2)
C126 C127 C128 C129 137.9(2)
C155 C127 C128 C129 0.5(3)
C108 C109 C128 C127 3.4(3)
C110 C109 C128 C127 155.4(2)
C108 C109 C128 C129 -141.1(2)
C110 C109 C128 C129 10.8(3)
C112 C111 C129 C152 -2.9(4)
C110 C111 C129 C152 -156.6(2)
C112 C111 C129 C128 143.1(2)
C110 C111 C129 C128 -10.6(3)
C127 C128 C129 C152 1.0(3)
C109 C128 C129 C152 146.3(2)
C127 C128 C129 C111 -145.5(2)
C109 C128 C129 C111 -0.1(3)
C152 C130 C131 C112 -3.1(4)
C147 C130 C131 C112 -140.3(2)
C152 C130 C131 C132 138.3(2)
C147 C130 C131 C132 1.1(3)
C111 C112 C131 C130 3.4(4)
C113 C112 C131 C130 156.1(2)
C111 C112 C131 C132 -141.7(2)
C113 C112 C131 C132 11.1(3)
C115 C114 C132 C133 -3.0(3)
C113 C114 C132 C133 -156.8(2)
C115 C114 C132 C131 142.9(2)
C113 C114 C132 C131 -10.9(3)
C130 C131 C132 C133 0.3(3)
C112 C131 C132 C133 146.1(2)
C130 C131 C132 C114 -146.0(2)
C112 C131 C132 C114 -0.1(3)
C114 C132 C133 C134 3.2(3)
C131 C132 C133 C134 -138.8(2)
C114 C132 C133 C148 140.5(2)
C131 C132 C133 C148 -1.6(3)
C115 C116 C134 C133 -3.2(3)
C117 C116 C134 C133 138.4(2)
C115 C116 C134 C135 -140.3(2)
C117 C116 C134 C135 1.3(3)
C132 C133 C134 C116 -0.1(3)
C148 C133 C134 C116 -141.9(2)
C132 C133 C134 C135 141.5(2)
C148 C133 C134 C135 -0.2(3)
C116 C134 C135 C136 -0.9(4)
C133 C134 C135 C136 -142.2(2)
C116 C134 C135 C149 141.3(2)
C133 C134 C135 C149 0.1(3)
C134 C135 C136 C137 138.3(2)
C149 C135 C136 C137 0.5(3)
C134 C135 C136 C118 -0.6(4)
C149 C135 C136 C118 -138.4(2)
C117 C118 C136 C135 1.9(4)
C119 C118 C136 C135 142.8(2)
C117 C118 C136 C137 -141.4(2)
C119 C118 C136 C137 -0.5(3)
C135 C136 C137 C151 -0.5(4)
C118 C136 C137 C151 142.6(2)
C135 C136 C137 C138 -142.6(2)
C118 C136 C137 C138 0.5(3)
C151 C137 C138 C139 0.3(3)
C136 C137 C138 C139 142.3(2)
C151 C137 C138 C119 -142.3(2)
C136 C137 C138 C119 -0.2(3)
C120 C119 C138 C139 -1.2(4)
C118 C119 C138 C139 -142.5(2)
C120 C119 C138 C137 141.2(2)
C118 C119 C138 C137 -0.1(3)
C137 C138 C139 C140 -0.1(3)
C119 C138 C139 C140 138.1(2)
C137 C138 C139 C122 -138.2(2)
C119 C138 C139 C122 0.0(4)
C121 C122 C139 C138 1.2(4)
C123 C122 C139 C138 142.5(2)
C121 C122 C139 C140 -141.4(2)
C123 C122 C139 C140 -0.1(3)
C138 C139 C140 C153 -0.1(4)
C122 C139 C140 C153 142.2(2)
C138 C139 C140 C141 -142.2(2)
C122 C139 C140 C141 0.1(3)
C124 C123 C141 C142 -1.1(3)
C122 C123 C141 C142 -142.8(2)
C124 C123 C141 C140 141.7(2)
C122 C123 C141 C140 0.1(3)
C153 C140 C141 C142 0.2(3)
C139 C140 C141 C142 142.7(2)
C153 C140 C141 C123 -142.6(2)
C139 C140 C141 C123 -0.1(3)
C123 C141 C142 C143 137.8(2)
C140 C141 C142 C143 -0.4(3)
C123 C141 C142 C126 -0.4(3)
C140 C141 C142 C126 -138.6(2)
C125 C126 C142 C141 1.7(3)
C127 C126 C142 C141 142.6(2)
C125 C126 C142 C143 -141.0(2)
C127 C126 C142 C143 -0.2(3)
C141 C142 C143 C144 0.3(3)
C126 C142 C143 C144 142.8(2)
C141 C142 C143 C155 -142.3(2)
C126 C142 C143 C155 0.2(3)
C155 C143 C144 C145 0.2(4)
C142 C143 C144 C145 -137.9(2)
C155 C143 C144 C153 138.0(3)
C142 C143 C144 C153 -0.1(4)
C143 C144 C145 C146 0.1(4)
C153 C144 C145 C146 -142.4(2)
C143 C144 C145 C150 142.5(2)
C153 C144 C145 C150 0.0(3)
C150 C145 C146 C147 0.3(4)
C144 C145 C146 C147 138.2(3)
C150 C145 C146 C154 -138.2(2)
C144 C145 C146 C154 -0.2(4)
C145 C146 C147 C148 -0.1(4)
C154 C146 C147 C148 142.9(2)
C145 C146 C147 C130 -142.5(2)
C154 C146 C147 C130 0.5(3)
C131 C130 C147 C148 -1.1(4)
C152 C130 C147 C148 -142.3(2)
C131 C130 C147 C146 140.9(2)
C152 C130 C147 C146 -0.2(3)
C146 C147 C148 C149 -0.3(4)
C130 C147 C148 C149 137.5(2)
C146 C147 C148 C133 -137.9(2)
C130 C147 C148 C133 -0.2(4)
C132 C133 C148 C147 1.5(3)
C134 C133 C148 C147 142.8(2)
C132 C133 C148 C149 -141.0(2)
C134 C133 C148 C149 0.3(3)
C147 C148 C149 C150 0.5(4)
C133 C148 C149 C150 142.6(2)
C147 C148 C149 C135 -142.3(2)
C133 C148 C149 C135 -0.2(3)
C136 C135 C149 C150 -0.2(4)
C134 C135 C149 C150 -142.5(2)
C136 C135 C149 C148 142.4(2)
C134 C135 C149 C148 0.1(3)
C148 C149 C150 C145 -0.4(4)
C135 C149 C150 C145 138.0(3)
C148 C149 C150 C151 -138.5(2)
C135 C149 C150 C151 -0.1(4)
C146 C145 C150 C149 0.0(4)
C144 C145 C150 C149 -142.4(2)
C146 C145 C150 C151 142.3(2)
C144 C145 C150 C151 -0.1(3)
C136 C137 C151 C153 -137.6(2)
C138 C137 C151 C153 -0.2(4)
C136 C137 C151 C150 0.2(4)
C138 C137 C151 C150 137.6(2)
C149 C150 C151 C137 0.1(4)
C145 C150 C151 C137 -142.4(2)
C149 C150 C151 C153 142.6(2)
C145 C150 C151 C153 0.1(3)
C111 C129 C152 C130 3.2(4)
C128 C129 C152 C130 -139.0(2)
C111 C129 C152 C154 140.1(2)
C128 C129 C152 C154 -2.0(3)
C131 C130 C152 C129 -0.2(4)
C147 C130 C152 C129 141.6(2)
C131 C130 C152 C154 -142.0(2)
C147 C130 C152 C154 -0.2(3)
C139 C140 C153 C151 0.2(4)
C141 C140 C153 C151 138.0(2)
C139 C140 C153 C144 -137.8(2)
C141 C140 C153 C144 0.0(4)
C137 C151 C153 C140 0.0(4)
C150 C151 C153 C140 -142.5(2)
C137 C151 C153 C144 142.4(2)
C150 C151 C153 C144 -0.1(3)
C143 C144 C153 C140 -0.1(4)
C145 C144 C153 C140 142.1(2)
C143 C144 C153 C151 -142.2(2)
C145 C144 C153 C151 0.0(3)
C145 C146 C154 C155 0.0(4)
C147 C146 C154 C155 -143.0(2)
C145 C146 C154 C152 142.4(2)
C147 C146 C154 C152 -0.6(3)
C129 C152 C154 C155 1.6(4)
C130 C152 C154 C155 142.8(2)
C129 C152 C154 C146 -140.7(2)
C130 C152 C154 C146 0.5(3)
C146 C154 C155 C143 0.2(4)
C152 C154 C155 C143 -137.7(2)
C146 C154 C155 C127 137.9(2)
C152 C154 C155 C127 -0.1(4)
C144 C143 C155 C154 -0.3(4)
C142 C143 C155 C154 142.0(2)
C144 C143 C155 C127 -142.4(2)
C142 C143 C155 C127 -0.1(3)
C128 C127 C155 C154 -1.0(4)
C126 C127 C155 C154 -142.2(2)
C128 C127 C155 C143 141.3(2)
C126 C127 C155 C143 0.0(3)
C99 C104 C156 C157 -127.5(3)
C103 C104 C156 C157 -2.0(3)
C105 C104 C156 C157 110.8(3)
C99 C104 C156 C161 53.9(3)
C103 C104 C156 C161 179.4(2)
C105 C104 C156 C161 -67.8(3)
C161 C156 C157 C158 -1.2(4)
C104 C156 C157 C158 -179.8(2)
C156 C157 C158 C159 0.4(4)
C157 C158 C159 C160 0.6(5)
C158 C159 C160 C161 -0.8(5)
C158 C159 C160 C162 178.7(3)
C159 C160 C161 C156 0.0(4)
C162 C160 C161 C156 -179.5(3)
C157 C156 C161 C160 1.0(4)
C104 C156 C161 C160 179.6(2)
C98 C107 C163 C164 -141.4(3)
C106 C107 C163 C164 -17.3(3)
C108 C107 C163 C164 96.9(3)
C98 C107 C163 C168 42.5(3)
C106 C107 C163 C168 166.6(2)
C108 C107 C163 C168 -79.2(3)
C168 C163 C164 C165 -1.6(4)
C107 C163 C164 C165 -177.7(3)
C163 C164 C165 C166 0.5(5)
C164 C165 C166 C167 1.5(5)
C165 C166 C167 C168 -2.4(5)
C165 C166 C167 C169 175.4(4)
C166 C167 C168 C163 1.3(5)
C169 C167 C168 C163 -176.5(3)
C164 C163 C168 C167 0.7(4)
C107 C163 C168 C167 176.8(3)
C97 C110 C170 C175 55.4(3)
C109 C110 C170 C175 179.3(2)
C111 C110 C170 C175 -66.3(3)
C97 C110 C170 C171 -125.5(2)
C109 C110 C170 C171 -1.6(3)
C111 C110 C170 C171 112.8(3)
C175 C170 C171 C172 -0.7(4)
C110 C170 C171 C172 -179.8(2)
C170 C171 C172 C173 0.2(4)
C171 C172 C173 C174 0.3(4)
C172 C173 C174 C175 -0.2(4)
C172 C173 C174 C176 178.5(3)
C171 C170 C175 C174 0.8(4)
C110 C170 C175 C174 179.9(2)
C173 C174 C175 C170 -0.3(4)
C176 C174 C175 C170 -179.1(3)
C96 C113 C177 C182 40.4(3)
C112 C113 C177 C182 165.9(2)
C114 C113 C177 C182 -81.2(3)
C96 C113 C177 C178 -142.8(2)
C112 C113 C177 C178 -17.3(3)
C114 C113 C177 C178 95.6(3)
C182 C177 C178 C179 -0.3(4)
C113 C177 C178 C179 -177.1(2)
C177 C178 C179 C180 0.5(4)
C178 C179 C180 C181 -0.2(5)
C179 C180 C181 C182 -0.3(4)
C179 C180 C181 C183 179.4(3)
C178 C177 C182 C181 -0.2(4)
C113 C177 C182 C181 176.7(2)
C180 C181 C182 C177 0.5(4)
C183 C181 C182 C177 -179.2(3)
C100 C101 C184 C189 -125.9(2)
C115 C101 C184 C189 -3.4(3)
C102 C101 C184 C189 111.5(2)
C100 C101 C184 C185 51.0(3)
C115 C101 C184 C185 173.5(2)
C102 C101 C184 C185 -71.6(3)
C189 C184 C185 C186 0.3(4)
C101 C184 C185 C186 -176.6(2)
C184 C185 C186 C187 0.5(4)
C185 C186 C187 C188 -0.4(4)
C186 C187 C188 C189 -0.5(4)
C186 C187 C188 C190 176.6(2)
C185 C184 C189 C188 -1.3(4)
C101 C184 C189 C188 175.6(2)
C187 C188 C189 C184 1.4(4)
C190 C188 C189 C184 -175.8(2)
C196 C191 C192 C193 -0.6(5)
Cl1 C191 C192 C193 -179.1(3)
C191 C192 C193 C194 0.7(5)
C192 C193 C194 C195 -0.4(5)
C193 C194 C195 C196 0.0(6)
C194 C195 C196 C191 0.1(6)
C192 C191 C196 C195 0.2(5)
Cl1 C191 C196 C195 178.7(3)
C202 C197 C198 C199 0.4(5)
Cl2 C197 C198 C199 178.9(3)
C197 C198 C199 C200 -0.2(5)
C198 C199 C200 C201 0.2(5)
C199 C200 C201 C202 -0.4(5)
C198 C197 C202 C201 -0.6(5)
Cl2 C197 C202 C201 -179.1(2)
C200 C201 C202 C197 0.6(5)
C208 C203 C204 C205 0.0
Cl3 C203 C204 C205 -178.6(3)
C203 C204 C205 C206 0.0
C204 C205 C206 C207 0.0
C205 C206 C207 C208 0.0
C206 C207 C208 C203 0.0
C204 C203 C208 C207 0.0
Cl3 C203 C208 C207 178.5(3)
C220 C215 C216 C217 0.0
Cl3A C215 C216 C217 -176.2(6)
C215 C216 C217 C218 0.0
C216 C217 C218 C219 0.0
C217 C218 C219 C220 0.0
C218 C219 C220 C215 0.0
C216 C215 C220 C219 0.0
Cl3A C215 C220 C219 176.4(6)
